data_7245267
loop_
_publ_author_name
'Ahsan, Mollah Rohan'
'Mukherjee, Arijit'

_publ_section_title
;
 Ternary and quaternary cocrystals of 2,7-dihydroxynaphthalene: systematic
 design with a large synthon module
;
_journal_name_full CrystEngComm
_journal_paper_doi 10.1039/D2CE00735E
_journal_year 2022
_chemical_formula_moiety '2(C10 H8 O2), C8 H6 N2, 3(C8 H12 N2), C16 H10'
_chemical_formula_sum 'C68 H68 N8 O4'
_chemical_formula_weight 1061.30
_space_group_crystal_system triclinic
_space_group_IT_number 1
_space_group_name_Hall 'P 1'
_space_group_name_H-M_alt 'P 1'
_atom_sites_solution_hydrogens mixed
_audit_creation_date 2022-07-08
_audit_creation_method
;
Olex2 1.5
(compiled 2022.04.07 svn.rca3783a0 for OlexSys, GUI svn.r6498)
;
_audit_update_record
;
2022-07-08 deposited with the CCDC.	2022-07-19 downloaded from the CCDC.
;
_cell_angle_alpha 84.4970(10)
_cell_angle_beta 76.1030(10)
_cell_angle_gamma 89.9670(10)
_cell_formula_units_Z 2
_cell_length_a 12.1268(2)
_cell_length_b 13.0290(2)
_cell_length_c 18.1703(2)
_cell_measurement_reflns_used 17930
_cell_measurement_temperature 123.00
_cell_measurement_theta_max 79.5950
_cell_measurement_theta_min 5.0090
_cell_volume 2773.28(7)
_computing_cell_refinement 'CrysAlisPro 1.171.39.20a (Rigaku OD, 2015)'
_computing_data_collection 'CrysAlisPro 1.171.39.20a (Rigaku OD, 2015)'
_computing_data_reduction 'CrysAlisPro 1.171.39.20a (Rigaku OD, 2015)'
_computing_molecular_graphics 'Olex2 1.5 (Dolomanov et al., 2009)'
_computing_publication_material 'Olex2 1.5 (Dolomanov et al., 2009)'
_computing_structure_refinement 'SHELXL 2018/3 (Sheldrick, 2015)'
_computing_structure_solution 'SHELXT 2018/2 (Sheldrick, 2018)'
_diffrn_ambient_temperature 123.00
_diffrn_measured_fraction_theta_full 0.995
_diffrn_measured_fraction_theta_max 0.963
_diffrn_measurement_details
;
List of Runs (angles in degrees, time in seconds):

  # Type    Start    End  Width  t~exp~   \w     \q     \k     \f   Frames
#--------------------------------------------------------------------------
  1  \w    -66.00 -24.00   0.50    3.36    --    0.00 -57.00  60.00   84
  2  \w    -36.00  23.00   0.50    3.36    --    0.00 -57.00-120.00  118
  3  \w    -32.00  89.00   0.50    3.36    --    0.00  82.00  30.00  242
  4  \w    -13.00  20.00   0.50    3.36    --    0.00 -57.00  60.00   66
  5  \w     28.00  54.00   0.50    3.36    --    0.00  37.00-120.00   52
  6  \w    -89.00  18.00   0.50    3.36    --    0.00 -37.00 -30.00  214
  7  \w     36.00  62.00   0.50   13.44    --  107.20 -30.00 120.00   52
  8  \w     27.00 125.00   0.50   13.44    --  107.20 -82.00   0.00  196
  9  \w     20.00  95.00   0.50   13.44    --  107.20 -45.00 -30.00  150
 10  \w     19.00 122.00   0.50   13.44    --  107.20 -82.00 -60.00  206
 11  \w     50.00 134.00   0.50   13.44    --  107.20 -82.00 120.00  168
 12  \w     31.00 122.00   0.50   13.44    --  107.20 -15.00  90.00  182
 13  \w     96.00 122.00   0.50   13.44    --  107.20 -82.00  60.00   52
 14  \w     98.00 124.00   0.50   13.44    --  107.20 -82.00 -90.00   52
 15  \w     26.00 126.00   0.50   13.44    --  107.20 -30.00   0.00  200
 16  \w     23.00  54.00   0.50   13.44    --  107.20 -82.00 -90.00   62
 17  \w    121.00 187.00   0.50   13.44    --  107.20  30.00-180.00  132
 18  \w     56.00 121.00   0.50   13.44    --  107.20 -45.00-180.00  130
 19  \w     88.00 113.00   0.50   13.44    --  107.20  30.00-180.00   50
 20  \w     81.00 132.00   0.50   13.44    --  107.20 -61.00-150.00  102
 21  \w     71.00 118.00   0.50   13.44    --  107.20 -82.00-120.00   94
 22  \w     77.00 126.00   0.50   13.44    --  107.20 -30.00 120.00   98
 23  \w     18.00 126.00   0.50   13.44    --  107.20 -61.00 120.00  216
 24  \w     36.00  61.00   0.50   13.44    --  107.20 -82.00 -30.00   50
 25  \w     95.00 131.00   0.50   13.44    --  107.20 -82.00 -30.00   72
 26  \w     82.00 197.00   0.50   13.44    --  107.20  15.00 120.00  230
 27  \w     90.00 115.00   0.50   13.44    --  107.20 -82.00-180.00   50
 28  \w     54.00  80.00   0.50   13.44    --  107.20 -82.00-180.00   52
;
_diffrn_measurement_device 'four-circle diffractometer'
_diffrn_measurement_device_type 'XtaLAB Pro: Kappa dual home/near'
_diffrn_measurement_method '\w scans'
_diffrn_radiation_type CuK\a
_diffrn_radiation_wavelength 1.54184
_diffrn_reflns_av_R_equivalents 0.0315
_diffrn_reflns_av_unetI/netI 0.0422
_diffrn_reflns_Laue_measured_fraction_full 0.995
_diffrn_reflns_Laue_measured_fraction_max 0.963
_diffrn_reflns_limit_h_max 15
_diffrn_reflns_limit_h_min -14
_diffrn_reflns_limit_k_max 11
_diffrn_reflns_limit_k_min -16
_diffrn_reflns_limit_l_max 22
_diffrn_reflns_limit_l_min -23
_diffrn_reflns_number 34102
_diffrn_reflns_point_group_measured_fraction_full 0.690
_diffrn_reflns_point_group_measured_fraction_max 0.651
_diffrn_reflns_theta_full 67.684
_diffrn_reflns_theta_max 79.882
_diffrn_reflns_theta_min 3.986
_exptl_absorpt_coefficient_mu 0.632
_exptl_absorpt_correction_T_max 1.00000
_exptl_absorpt_correction_T_min 0.70587
_exptl_absorpt_correction_type multi-scan
_exptl_absorpt_process_details
;
CrysAlisPro 1.171.39.20a (Rigaku Oxford Diffraction, 2015)
Empirical absorption correction using spherical harmonics,
 implemented in SCALE3 ABSPACK scaling algorithm.
;
_exptl_crystal_colour colourless
_exptl_crystal_colour_primary colourless
_exptl_crystal_density_diffrn 1.271
_exptl_crystal_description block
_exptl_crystal_F_000 1128
_exptl_crystal_size_max 0.1
_exptl_crystal_size_mid 0.1
_exptl_crystal_size_min 0.05
_refine_diff_density_max 0.329
_refine_diff_density_min -0.235
_refine_diff_density_rms 0.045
_refine_ls_abs_structure_details
;
 Flack x determined using 3347 quotients [(I+)-(I-)]/[(I+)+(I-)]
 (Parsons, Flack and Wagner, Acta Cryst. B69 (2013) 249-259).
;
_refine_ls_abs_structure_Flack 0.08(17)
_refine_ls_extinction_method none
_refine_ls_goodness_of_fit_ref 1.092
_refine_ls_hydrogen_treatment mixed
_refine_ls_matrix_type full
_refine_ls_number_parameters 1782
_refine_ls_number_reflns 15752
_refine_ls_number_restraints 3
_refine_ls_restrained_S_all 1.092
_refine_ls_R_factor_all 0.0525
_refine_ls_R_factor_gt 0.0485
_refine_ls_shift/su_max 0.001
_refine_ls_shift/su_mean 0.000
_refine_ls_structure_factor_coef Fsqd
_refine_ls_weighting_details 'w=1/[\s^2^(Fo^2^)+(0.1003P)^2^+0.1505P] where P=(Fo^2^+2Fc^2^)/3'
_refine_ls_weighting_scheme calc
_refine_ls_wR_factor_gt 0.1436
_refine_ls_wR_factor_ref 0.1479
_reflns_Friedel_coverage 0.351
_reflns_Friedel_fraction_full 0.384
_reflns_Friedel_fraction_max 0.338
_reflns_number_gt 14176
_reflns_number_total 15752
_reflns_threshold_expression 'I > 2\s(I)'
_cod_data_source_file d2ce00735e2.cif
_cod_data_source_block 10
_cod_database_code 7245267
_shelx_shelxl_version_number 2018/3
_shelx_space_group_comment
;
The symmetry employed for this shelxl refinement is uniquely defined
by the following loop, which should always be used as a source of
symmetry information in preference to the above space-group names.
They are only intended as comments.
;
_shelx_estimated_absorpt_t_max 0.969
_shelx_estimated_absorpt_t_min 0.940
_olex2_refinement_description
;
1. Fixed Uiso
 At 1.5 times of:
  All C(H,H,H) groups, All O(H) groups
2. Others
 Fixed Uiso: H79(0.0472) H85B(0.0456)
3.a Idealised Me refined as rotating group:
 C66(H66A,H66B,H66C), C70(H70A,H70B,H70C), C73(H73A,H73B,H73C), C86(H86A,H86B,
 H86C), C89(H89A,H89B,H89C), C93(H93A,H93B,H93C), C94(H94A,H94B,H94C), C97(H97A,
 H97B,H97C), C117(H11D,H11E,H11F), C118(H11G,H11H,H11I), C121(H12A,H12B,H12C),
 C130(H13A,H13B,H13C), C133(H13D,H13E,H13F), C134(H13G,H13H,H13I), C137(H13J,
 H13K,H13L), C138(H13M,H13N,H13O), C141(H14A,H14B,H14C), C142(H14D,H14E,H14F)
3.b Idealised tetrahedral OH refined as rotating group:
 O3(H3)
;
_olex2_submission_special_instructions 'No special instructions were received'
_oxdiff_exptl_absorpt_empirical_details
;
Empirical correction (ABSPACK) includes:
- Absorption correction using spherical harmonics
- Frame scaling
;

loop_
_space_group_symop_operation_xyz
'x, y, z'

loop_
_atom_site_label
_atom_site_type_symbol
_atom_site_fract_x
_atom_site_fract_y
_atom_site_fract_z
_atom_site_U_iso_or_equiv
_atom_site_adp_type
_atom_site_occupancy
_atom_site_site_symmetry_order
_atom_site_calc_flag
_atom_site_refinement_flags_posn
_atom_site_refinement_flags_adp
_atom_site_refinement_flags_occupancy
_atom_site_disorder_assembly
_atom_site_disorder_group
O1 O 1.0080(2) 0.7047(2) 0.52899(13) 0.0393(5) Uani 1 1 d . . . . .
O2 O 0.8807(3) 0.46204(19) 0.91988(14) 0.0487(6) Uani 1 1 d . . . . .
O3 O 0.7186(2) 0.17720(18) -0.07322(12) 0.0383(5) Uani 1 1 d . . . . .
H3 H 0.744842 0.120851 -0.087668 0.057 Uiso 1 1 calc R U . . .
O4 O 0.6797(2) -0.06055(19) 0.31272(13) 0.0349(5) Uani 1 1 d . . . . .
O5 O 0.5136(2) 0.20649(19) 0.52411(13) 0.0368(5) Uani 1 1 d . . . . .
O6 O 0.2846(2) -0.03926(19) 0.90915(13) 0.0436(6) Uani 1 1 d . . . . .
O7 O 0.4313(2) 0.67864(19) -0.06779(13) 0.0423(5) Uani 1 1 d . . . . .
O8 O 0.1649(2) 0.43610(18) 0.31186(13) 0.0360(5) Uani 1 1 d . . . . .
N00J N 0.3082(3) 0.1430(2) -0.02588(15) 0.0374(6) Uani 1 1 d . . . . .
N9 N 0.9825(2) 0.8946(2) 0.59330(14) 0.0280(5) Uani 1 1 d . . . . .
N10 N 0.9562(2) 1.0846(2) 0.65069(14) 0.0313(5) Uani 1 1 d . . . . .
N11 N 0.8007(3) 0.6446(2) -0.01974(16) 0.0411(6) Uani 1 1 d . . . . .
N12 N 0.7246(3) 0.8239(2) 0.04842(17) 0.0412(6) Uani 1 1 d . . . . .
N13 N 0.7968(2) 0.9957(2) 0.86647(15) 0.0344(5) Uani 1 1 d . . . . .
N14 N 0.8739(2) 0.8182(2) 0.80133(15) 0.0330(6) Uani 1 1 d . . . . .
N15 N 0.7050(2) 0.7508(2) 0.24563(14) 0.0280(5) Uani 1 1 d . . . . .
N16 N 0.7311(2) 0.5607(2) 0.18813(15) 0.0328(6) Uani 1 1 d . . . . .
N17 N 0.4618(2) 0.5836(2) 0.64898(15) 0.0336(6) Uani 1 1 d . . . . .
N18 N 0.4818(2) 0.3945(2) 0.59089(14) 0.0285(5) Uani 1 1 d . . . . .
N20 N 0.3328(2) 0.3285(2) 0.03539(17) 0.0398(6) Uani 1 1 d . . . . .
N21 N 0.4155(3) 0.4959(2) 0.86656(16) 0.0370(6) Uani 1 1 d . . . . .
N22 N 0.3904(3) 0.3189(2) 0.79988(16) 0.0374(6) Uani 1 1 d . . . . .
N23 N 0.1929(2) 0.2497(2) 0.24311(14) 0.0289(5) Uani 1 1 d . . . . .
N24 N 0.2070(2) 0.0606(2) 0.18388(15) 0.0320(6) Uani 1 1 d . . . . .
C1 C 0.9505(2) 0.4433(2) 0.68645(18) 0.0316(6) Uani 1 1 d . . . . .
C021 C -0.0962(3) 0.2248(3) 0.47132(18) 0.0377(7) Uani 1 1 d . . . . .
C024 C -0.1860(3) 0.1625(3) 0.46435(19) 0.0419(8) Uani 1 1 d . . . . .
C25 C 0.9889(2) 0.6225(2) 0.58337(18) 0.0321(6) Uani 1 1 d . . . . .
C26 C 0.9963(3) 0.5238(3) 0.55637(19) 0.0358(7) Uani 1 1 d . . . . .
C27 C 0.9765(3) 0.4370(3) 0.60656(19) 0.0340(7) Uani 1 1 d . . . . .
C29 C 0.9292(3) 0.3544(2) 0.7396(2) 0.0347(6) Uani 1 1 d . . . . .
C30 C 0.9061(3) 0.3630(3) 0.8162(2) 0.0383(7) Uani 1 1 d . . . . .
C31 C 0.9038(3) 0.4612(2) 0.84320(18) 0.0356(6) Uani 1 1 d . . . . .
C32 C 0.9226(3) 0.5494(2) 0.79354(17) 0.0323(6) Uani 1 1 d . . . . .
C33 C 0.9452(2) 0.5426(2) 0.71364(17) 0.0290(6) Uani 1 1 d . . . . .
C34 C 0.9642(2) 0.6321(2) 0.66049(18) 0.0312(6) Uani 1 1 d . . . . .
C36 C 0.7179(3) 0.2788(2) 0.02792(18) 0.0331(6) Uani 1 1 d . . . . .
C37 C 0.7146(3) 0.2878(2) 0.10284(18) 0.0320(6) Uani 1 1 d . . . . .
C38 C 0.7075(2) 0.1998(2) 0.15552(17) 0.0290(6) Uani 1 1 d . . . . .
C39 C 0.6984(2) 0.2064(2) 0.23433(17) 0.0305(6) Uani 1 1 d . . . . .
C40 C 0.6884(3) 0.1205(3) 0.28491(18) 0.0328(6) Uani 1 1 d . . . . .
C41 C 0.6889(2) 0.0210(2) 0.25919(16) 0.0284(6) Uani 1 1 d . . . . .
C42 C 0.6980(2) 0.0113(2) 0.18285(16) 0.0273(5) Uani 1 1 d . . . . .
C43 C 0.7068(2) 0.0997(2) 0.13015(16) 0.0269(5) Uani 1 1 d . . . . .
C44 C 0.7104(2) 0.0921(2) 0.05191(16) 0.0290(5) Uani 1 1 d . . . . .
C45 C 0.7156(2) 0.1793(2) 0.00246(16) 0.0304(6) Uani 1 1 d . . . . .
C46 C 0.4871(2) 0.1240(2) 0.57757(17) 0.0304(6) Uani 1 1 d . . . . .
C47 C 0.5083(3) 0.0259(3) 0.55130(19) 0.0344(6) Uani 1 1 d . . . . .
C48 C 0.4829(3) -0.0614(3) 0.60072(18) 0.0328(6) Uani 1 1 d . . . . .
C49 C 0.4352(2) -0.0559(2) 0.67940(18) 0.0295(6) Uani 1 1 d . . . . .
C50 C 0.4052(3) -0.1458(2) 0.73170(19) 0.0333(6) Uani 1 1 d . . . . .
C51 C 0.3562(3) -0.1378(3) 0.8071(2) 0.0357(7) Uani 1 1 d . . . . .
C52 C 0.3345(3) -0.0397(2) 0.83341(17) 0.0317(6) Uani 1 1 d . . . . .
C53 C 0.3628(3) 0.0488(2) 0.78478(17) 0.0306(6) Uani 1 1 d . . . . .
C54 C 0.4137(2) 0.0427(2) 0.70616(17) 0.0276(5) Uani 1 1 d . . . . .
C55 C 0.4418(2) 0.1328(2) 0.65379(17) 0.0299(6) Uani 1 1 d . . . . .
C56 C 0.3722(3) 0.6800(2) 0.00602(17) 0.0328(6) Uani 1 1 d . . . . .
C57 C 0.3462(3) 0.7786(2) 0.03191(18) 0.0341(6) Uani 1 1 d . . . . .
C58 C 0.2891(3) 0.7871(2) 0.10533(19) 0.0332(6) Uani 1 1 d . . . . .
C59 C 0.2546(2) 0.6983(2) 0.15723(17) 0.0288(6) Uani 1 1 d . . . . .
C60 C 0.1996(3) 0.7040(3) 0.23487(18) 0.0322(6) Uani 1 1 d . . . . .
C61 C 0.1709(3) 0.6177(3) 0.28455(18) 0.0319(6) Uani 1 1 d . . . . .
C62 C 0.1950(2) 0.5187(2) 0.25881(17) 0.0289(6) Uani 1 1 d . . . . .
C63 C 0.2468(2) 0.5100(2) 0.18349(17) 0.0288(6) Uani 1 1 d . . . . .
C64 C 0.2787(2) 0.5992(2) 0.13121(17) 0.0280(6) Uani 1 1 d . . . . .
C65 C 0.3379(3) 0.5920(2) 0.05432(16) 0.0297(6) Uani 1 1 d . . . . .
C66 C 1.1873(3) 0.8992(3) 0.57984(19) 0.0388(7) Uani 1 1 d . . . . .
H66A H 1.178007 0.830011 0.564938 0.058 Uiso 1 1 calc R U . . .
H66B H 1.222155 0.894288 0.623407 0.058 Uiso 1 1 calc R U . . .
H66C H 1.236247 0.941691 0.536998 0.058 Uiso 1 1 calc R U . . .
C67 C 1.0730(2) 0.9477(2) 0.60158(16) 0.0279(6) Uani 1 1 d . . . . .
C68 C 1.0597(3) 1.0449(2) 0.62965(16) 0.0297(6) Uani 1 1 d . . . . .
C69 C 1.1590(3) 1.1066(3) 0.6385(2) 0.0424(8) Uani 1 1 d . . . . .
C70 C 0.7517(3) 1.0780(3) 0.6670(2) 0.0417(8) Uani 1 1 d . . . . .
H70A H 0.706069 1.036109 0.711568 0.062 Uiso 1 1 calc R U . . .
H70B H 0.713366 1.079946 0.625149 0.062 Uiso 1 1 calc R U . . .
H70C H 0.760684 1.148273 0.680011 0.062 Uiso 1 1 calc R U . . .
C71 C 0.8664(3) 1.0315(2) 0.64283(16) 0.0293(6) Uani 1 1 d . . . . .
C72 C 0.8798(2) 0.9355(2) 0.61324(17) 0.0288(6) Uani 1 1 d . . . . .
C73 C 0.7811(3) 0.8740(3) 0.6023(2) 0.0390(7) Uani 1 1 d . . . . .
H73A H 0.748504 0.911323 0.563431 0.059 Uiso 1 1 calc R U . . .
H73B H 0.723155 0.863861 0.650543 0.059 Uiso 1 1 calc R U . . .
H73C H 0.807229 0.806804 0.585956 0.059 Uiso 1 1 calc R U . . .
C74 C 0.9923(3) 0.6936(3) -0.0239(2) 0.0480(8) Uani 1 1 d . . . . .
C75 C 1.0687(3) 0.7603(3) -0.0089(2) 0.0499(8) Uani 1 1 d . . . . .
C76 C 1.0305(3) 0.8522(3) 0.0246(2) 0.0475(8) Uani 1 1 d . . . . .
C77 C 0.9178(3) 0.8736(3) 0.0430(2) 0.0413(7) Uani 1 1 d . . . . .
C78 C 0.8370(3) 0.8047(3) 0.02874(17) 0.0336(6) Uani 1 1 d . . . . .
C79 C 0.6546(3) 0.7564(3) 0.0345(2) 0.0426(8) Uani 1 1 d . . . . .
C80 C 0.6927(3) 0.6664(3) 0.00042(19) 0.0434(8) Uani 1 1 d . . . . .
C81 C 0.8762(3) 0.7121(3) -0.00565(18) 0.0374(7) Uani 1 1 d . . . . .
C82 C 0.9876(3) 1.0617(3) 0.8547(2) 0.0468(8) Uani 1 1 d . . . . .
C83 C 0.9078(3) 0.9794(3) 0.84546(18) 0.0337(6) Uani 1 1 d . . . . .
C84 C 0.9476(3) 0.8873(2) 0.81337(16) 0.0316(6) Uani 1 1 d . . . . .
C85 C 1.0710(3) 0.8635(3) 0.7924(2) 0.0432(8) Uani 1 1 d . . . . .
C86 C 0.6830(3) 0.7578(3) 0.8060(2) 0.0439(8) Uani 1 1 d . . . . .
H86A H 0.726788 0.703898 0.778854 0.066 Uiso 1 1 calc R U . . .
H86B H 0.635112 0.791336 0.774795 0.066 Uiso 1 1 calc R U . . .
H86C H 0.634885 0.726983 0.854407 0.066 Uiso 1 1 calc R U . . .
C87 C 0.7627(3) 0.8362(2) 0.82144(16) 0.0316(6) Uani 1 1 d . . . . .
C88 C 0.7229(3) 0.9248(3) 0.85598(17) 0.0345(6) Uani 1 1 d . . . . .
C89 C 0.5991(3) 0.9462(3) 0.8819(2) 0.0473(8) Uani 1 1 d . . . . .
H89A H 0.573254 0.983915 0.840100 0.071 Uiso 1 1 calc R U . . .
H89B H 0.586933 0.987859 0.925224 0.071 Uiso 1 1 calc R U . . .
H89C H 0.556042 0.880903 0.897533 0.071 Uiso 1 1 calc R U . . .
C90 C 0.9056(3) 0.7668(3) 0.2427(2) 0.0375(7) Uani 1 1 d . . . . .
C91 C 0.8073(2) 0.7079(2) 0.22908(16) 0.0283(6) Uani 1 1 d . . . . .
C92 C 0.8204(2) 0.6122(2) 0.19943(16) 0.0294(6) Uani 1 1 d . . . . .
C93 C 0.9345(3) 0.5635(3) 0.1783(2) 0.0402(7) Uani 1 1 d . . . . .
H93A H 0.987047 0.610387 0.140585 0.060 Uiso 1 1 calc R U . . .
H93B H 0.926736 0.498530 0.156787 0.060 Uiso 1 1 calc R U . . .
H93C H 0.964069 0.549823 0.223910 0.060 Uiso 1 1 calc R U . . .
C94 C 0.5310(3) 0.5445(3) 0.1917(2) 0.0443(8) Uani 1 1 d . . . . .
H94A H 0.469516 0.537529 0.238177 0.066 Uiso 1 1 calc R U . . .
H94B H 0.556019 0.475937 0.177859 0.066 Uiso 1 1 calc R U . . .
H94C H 0.503664 0.581312 0.150174 0.066 Uiso 1 1 calc R U . . .
C95 C 0.6288(3) 0.6040(3) 0.20540(17) 0.0311(6) Uani 1 1 d . . . . .
C96 C 0.6154(3) 0.7001(2) 0.23419(16) 0.0296(6) Uani 1 1 d . . . . .
C97 C 0.5029(3) 0.7519(3) 0.2504(2) 0.0378(7) Uani 1 1 d . . . . .
H97A H 0.477863 0.765521 0.203063 0.057 Uiso 1 1 calc R U . . .
H97B H 0.510565 0.817194 0.271625 0.057 Uiso 1 1 calc R U . . .
H97C H 0.446773 0.706917 0.287182 0.057 Uiso 1 1 calc R U . . .
C98 C 0.8627(3) 0.4748(3) 0.38007(19) 0.0435(8) Uani 1 1 d . . . . .
C99 C 0.8447(3) 0.5724(3) 0.40485(19) 0.0395(8) Uani 1 1 d . . . . .
C100 C 0.7351(3) 0.6126(3) 0.41957(17) 0.0304(6) Uani 1 1 d . . . . .
C101 C 0.7126(3) 0.7143(3) 0.44363(18) 0.0375(7) Uani 1 1 d . . . . .
C102 C 0.6081(3) 0.7522(3) 0.45664(18) 0.0385(7) Uani 1 1 d . . . . .
C103 C 0.5118(3) 0.6925(3) 0.44913(16) 0.0329(6) Uani 1 1 d . . . . .
C104 C 0.4016(3) 0.7293(3) 0.46429(19) 0.0411(8) Uani 1 1 d . . . . .
C105 C 0.3116(3) 0.6695(3) 0.4549(2) 0.0468(9) Uani 1 1 d . . . . .
C106 C 0.3307(3) 0.5735(4) 0.4295(2) 0.0451(8) Uani 1 1 d . . . . .
C107 C 0.4394(3) 0.5317(3) 0.41445(17) 0.0337(7) Uani 1 1 d . . . . .
C108 C 0.4620(3) 0.4314(3) 0.39031(19) 0.0396(7) Uani 1 1 d . . . . .
C109 C 0.5669(3) 0.3928(3) 0.37728(19) 0.0377(7) Uani 1 1 d . . . . .
C110 C 0.6628(3) 0.4520(2) 0.38535(17) 0.0306(6) Uani 1 1 d . . . . .
C111 C 0.7735(3) 0.4155(3) 0.37040(18) 0.0377(7) Uani 1 1 d . . . . .
C112 C 0.6432(3) 0.5528(2) 0.40969(15) 0.0262(6) Uani 1 1 d . . . . .
C113 C 0.5317(3) 0.5930(2) 0.42451(16) 0.0272(6) Uani 1 1 d . . . . .
C114 C 0.6640(3) 0.5946(3) 0.6431(2) 0.0468(9) Uani 1 1 d . . . . .
C115 C 0.5627(3) 0.5395(3) 0.63100(17) 0.0315(6) Uani 1 1 d . . . . .
C116 C 0.5727(3) 0.4421(2) 0.60195(16) 0.0292(6) Uani 1 1 d . . . . .
C117 C 0.6851(3) 0.3905(3) 0.58110(19) 0.0375(7) Uani 1 1 d . . . . .
H11D H 0.735012 0.430805 0.537495 0.056 Uiso 1 1 calc R U . . .
H11E H 0.673402 0.320950 0.567633 0.056 Uiso 1 1 calc R U . . .
H11F H 0.720155 0.386051 0.624553 0.056 Uiso 1 1 calc R U . . .
C118 C 0.2802(3) 0.3829(3) 0.5948(2) 0.0410(8) Uani 1 1 d . . . . .
H11G H 0.220856 0.373160 0.642342 0.061 Uiso 1 1 calc R U . . .
H11H H 0.303850 0.315467 0.577621 0.061 Uiso 1 1 calc R U . . .
H11I H 0.250410 0.423120 0.555743 0.061 Uiso 1 1 calc R U . . .
C119 C 0.3802(3) 0.4392(2) 0.60809(17) 0.0300(6) Uani 1 1 d . . . . .
C120 C 0.3707(3) 0.5365(2) 0.63748(17) 0.0312(6) Uani 1 1 d . . . . .
C121 C 0.2590(3) 0.5882(3) 0.6575(2) 0.0456(8) Uani 1 1 d . . . . .
H12A H 0.207783 0.547192 0.700108 0.068 Uiso 1 1 calc R U . . .
H12B H 0.225487 0.594294 0.613327 0.068 Uiso 1 1 calc R U . . .
H12C H 0.270414 0.657094 0.672244 0.068 Uiso 1 1 calc R U . . .
C122 C 0.2158(3) 0.1997(3) 0.00026(17) 0.0337(6) Uani 1 1 d . . . . .
C123 C 0.1074(3) 0.1655(3) -0.0021(2) 0.0427(8) Uani 1 1 d . . . . .
C124 C 0.0142(3) 0.2243(3) 0.0214(2) 0.0459(8) Uani 1 1 d . . . . .
C125 C 0.0270(3) 0.3206(3) 0.0491(2) 0.0427(7) Uani 1 1 d . . . . .
C126 C 0.1319(3) 0.3546(3) 0.0546(2) 0.0391(7) Uani 1 1 d . . . . .
C127 C 0.2281(3) 0.2953(2) 0.03090(17) 0.0316(6) Uani 1 1 d . . . . .
C128 C 0.4186(3) 0.2708(3) 0.0099(2) 0.0436(8) Uani 1 1 d . . . . .
C129 C 0.4072(3) 0.1789(3) -0.0211(2) 0.0425(8) Uani 1 1 d . . . . .
C130 C 0.2179(4) 0.5392(3) 0.8809(2) 0.0509(9) Uani 1 1 d . . . . .
H13A H 0.229963 0.575587 0.923171 0.076 Uiso 1 1 calc R U . . .
H13B H 0.146928 0.498332 0.897515 0.076 Uiso 1 1 calc R U . . .
H13C H 0.213229 0.589486 0.838087 0.076 Uiso 1 1 calc R U . . .
C131 C 0.3149(3) 0.4694(3) 0.85628(18) 0.0390(7) Uani 1 1 d . . . . .
C132 C 0.3016(3) 0.3777(3) 0.82308(19) 0.0382(7) Uani 1 1 d . . . . .
C133 C 0.1893(3) 0.3437(3) 0.8138(2) 0.0503(9) Uani 1 1 d . . . . .
H13D H 0.197121 0.278399 0.790683 0.075 Uiso 1 1 calc R U . . .
H13E H 0.161209 0.396203 0.780926 0.075 Uiso 1 1 calc R U . . .
H13F H 0.135463 0.334170 0.863835 0.075 Uiso 1 1 calc R U . . .
C134 C 0.5897(3) 0.2778(3) 0.7840(2) 0.0457(8) Uani 1 1 d . . . . .
H13G H 0.612271 0.244299 0.828564 0.068 Uiso 1 1 calc R U . . .
H13H H 0.653880 0.319086 0.751576 0.068 Uiso 1 1 calc R U . . .
H13I H 0.567155 0.225206 0.755039 0.068 Uiso 1 1 calc R U . . .
C135 C 0.4915(3) 0.3467(3) 0.80967(17) 0.0358(7) Uani 1 1 d . . . . .
C136 C 0.5047(3) 0.4355(3) 0.84483(18) 0.0359(7) Uani 1 1 d . . . . .
C137 C 0.6154(3) 0.4657(3) 0.8593(2) 0.0507(9) Uani 1 1 d . . . . .
H13J H 0.672017 0.478659 0.810708 0.076 Uiso 1 1 calc R U . . .
H13K H 0.640728 0.409847 0.891025 0.076 Uiso 1 1 calc R U . . .
H13L H 0.606221 0.528418 0.885717 0.076 Uiso 1 1 calc R U . . .
C138 C -0.0121(3) 0.2531(3) 0.25887(18) 0.0346(7) Uani 1 1 d . . . . .
H13M H -0.061314 0.211466 0.302073 0.052 Uiso 1 1 calc R U . . .
H13N H -0.048691 0.260282 0.216136 0.052 Uiso 1 1 calc R U . . .
H13O H 0.000847 0.321502 0.273863 0.052 Uiso 1 1 calc R U . . .
C139 C 0.0992(2) 0.2013(2) 0.23529(16) 0.0262(6) Uani 1 1 d . . . . .
C140 C 0.1070(2) 0.1055(2) 0.20548(16) 0.0283(6) Uani 1 1 d . . . . .
C141 C 0.0034(3) 0.0488(3) 0.1980(2) 0.0378(7) Uani 1 1 d . . . . .
H14A H 0.025940 -0.015415 0.174971 0.057 Uiso 1 1 calc R U . . .
H14B H -0.035804 0.091935 0.165498 0.057 Uiso 1 1 calc R U . . .
H14C H -0.047744 0.032696 0.248457 0.057 Uiso 1 1 calc R U . . .
C142 C 0.4119(3) 0.0577(3) 0.1664(2) 0.0440(8) Uani 1 1 d . . . . .
H14D H 0.467204 0.106535 0.132626 0.066 Uiso 1 1 calc R U . . .
H14E H 0.401231 -0.001566 0.139218 0.066 Uiso 1 1 calc R U . . .
H14F H 0.439900 0.033958 0.211299 0.066 Uiso 1 1 calc R U . . .
C143 C 0.3006(3) 0.1098(3) 0.19110(17) 0.0322(6) Uani 1 1 d . . . . .
C144 C 0.2936(2) 0.2047(2) 0.22184(17) 0.0300(6) Uani 1 1 d . . . . .
C145 C 0.3965(3) 0.2620(3) 0.2297(2) 0.0410(8) Uani 1 1 d . . . . .
C148 C -0.1646(3) 0.0664(3) 0.43933(19) 0.0391(7) Uani 1 1 d . . . . .
C149 C -0.0547(3) 0.0281(3) 0.42070(17) 0.0313(6) Uani 1 1 d . . . . .
C150 C -0.0300(3) -0.0724(3) 0.39657(18) 0.0365(7) Uani 1 1 d . . . . .
C151 C 0.0762(3) -0.1064(3) 0.37944(18) 0.0365(7) Uani 1 1 d . . . . .
C152 C 0.1723(3) -0.0439(3) 0.38417(17) 0.0326(6) Uani 1 1 d . . . . .
C153 C 0.2840(3) -0.0772(3) 0.3654(2) 0.0409(8) Uani 1 1 d . . . . .
C154 C 0.3725(3) -0.0156(4) 0.3731(2) 0.0468(9) Uani 1 1 d . . . . .
C155 C 0.3527(3) 0.0816(3) 0.3989(2) 0.0416(8) Uani 1 1 d . . . . .
C156 C 0.2419(3) 0.1188(3) 0.41649(17) 0.0311(6) Uani 1 1 d . . . . .
C157 C 0.2171(3) 0.2195(3) 0.44190(19) 0.0383(7) Uani 1 1 d . . . . .
C158 C 0.1114(3) 0.2542(3) 0.45804(18) 0.0374(7) Uani 1 1 d . . . . .
C159 C 0.0153(3) 0.1915(3) 0.45281(16) 0.0305(6) Uani 1 1 d . . . . .
C160 C 0.0372(3) 0.0925(2) 0.42765(16) 0.0260(6) Uani 1 1 d . . . . .
C161 C 0.1504(3) 0.0562(2) 0.40928(16) 0.0271(6) Uani 1 1 d . . . . .
H39 H 0.699(3) 0.275(3) 0.253(2) 0.036(9) Uiso 1 1 d . . . . .
H48 H 0.498(3) -0.129(3) 0.585(2) 0.031(9) Uiso 1 1 d . . . . .
H50 H 0.427(3) -0.214(3) 0.715(2) 0.033(9) Uiso 1 1 d . . . . .
H60 H 0.184(4) 0.768(4) 0.254(3) 0.055(13) Uiso 1 1 d . . . . .
H63 H 0.262(3) 0.437(3) 0.1674(19) 0.031(9) Uiso 1 1 d . . . . .
H29 H 0.937(3) 0.294(3) 0.717(2) 0.041(10) Uiso 1 1 d . . . . .
H27 H 0.982(4) 0.370(4) 0.589(3) 0.051(12) Uiso 1 1 d . . . . .
H104 H 0.384(3) 0.797(3) 0.479(2) 0.038(10) Uiso 1 1 d . . . . .
H151 H 0.087(3) -0.175(3) 0.3664(19) 0.025(8) Uiso 1 1 d . . . . .
H101 H 0.773(3) 0.754(3) 0.446(2) 0.035(9) Uiso 1 1 d . . . . .
H021 H -0.113(4) 0.288(3) 0.490(2) 0.042(11) Uiso 1 1 d . . . . .
H42 H 0.696(3) -0.056(3) 0.165(2) 0.033(9) Uiso 1 1 d . . . . .
H65 H 0.361(3) 0.515(3) 0.0371(19) 0.033(9) Uiso 1 1 d . . . . .
H109 H 0.575(3) 0.325(3) 0.3603(19) 0.025(8) Uiso 1 1 d . . . . .
H58 H 0.275(3) 0.858(3) 0.122(2) 0.040(10) Uiso 1 1 d . . . . .
H111 H 0.783(3) 0.334(3) 0.352(2) 0.039(10) Uiso 1 1 d . . . . .
H102 H 0.592(4) 0.823(4) 0.471(2) 0.049(12) Uiso 1 1 d . . . . .
H158 H 0.087(4) 0.323(4) 0.476(3) 0.057(13) Uiso 1 1 d . . . . .
H37 H 0.713(3) 0.359(3) 0.125(2) 0.037(10) Uiso 1 1 d . . . . .
H157 H 0.278(4) 0.258(4) 0.445(3) 0.060(13) Uiso 1 1 d . . . . .
H8 H 0.181(4) 0.374(4) 0.289(2) 0.044(11) Uiso 1 1 d . . . . .
H55 H 0.425(3) 0.202(3) 0.6750(19) 0.027(8) Uiso 1 1 d . . . . .
H53 H 0.346(3) 0.112(3) 0.8059(18) 0.026(8) Uiso 1 1 d . . . . .
H90A H 0.882(4) 0.840(4) 0.260(3) 0.057(12) Uiso 1 1 d . . . . .
H150 H -0.096(5) -0.118(4) 0.391(3) 0.065(14) Uiso 1 1 d . . . . .
H5 H 0.499(4) 0.258(4) 0.546(2) 0.045(12) Uiso 1 1 d . . . . .
H34 H 0.956(3) 0.697(3) 0.680(2) 0.031(9) Uiso 1 1 d . . . . .
H153 H 0.298(4) -0.150(3) 0.343(2) 0.046(11) Uiso 1 1 d . . . . .
H61 H 0.134(3) 0.618(3) 0.3364(19) 0.023(8) Uiso 1 1 d . . . . .
H90B H 0.969(4) 0.774(3) 0.200(2) 0.048(11) Uiso 1 1 d . . . . .
H106 H 0.271(4) 0.525(4) 0.422(3) 0.053(12) Uiso 1 1 d . . . . .
H32 H 0.917(3) 0.618(3) 0.814(2) 0.037(9) Uiso 1 1 d . . . . .
H99 H 0.901(4) 0.617(4) 0.417(3) 0.056(13) Uiso 1 1 d . . . . .
H108 H 0.398(5) 0.385(4) 0.380(3) 0.075(16) Uiso 1 1 d . . . . .
H1 H 0.994(4) 0.761(4) 0.553(3) 0.056(13) Uiso 1 1 d . . . . .
H80 H 0.650(4) 0.607(4) -0.009(2) 0.047(11) Uiso 1 1 d . . . . .
H51 H 0.339(3) -0.194(3) 0.844(2) 0.043(11) Uiso 1 1 d . . . . .
H4 H 0.691(3) -0.114(3) 0.291(2) 0.034(10) Uiso 1 1 d . . . . .
H14G H 0.447(4) 0.220(3) 0.255(2) 0.046(11) Uiso 1 1 d . . . . .
H40 H 0.684(3) 0.123(3) 0.338(2) 0.030(9) Uiso 1 1 d . . . . .
H57 H 0.374(3) 0.842(3) -0.006(2) 0.039(10) Uiso 1 1 d . . . . .
H69A H 1.221(4) 1.114(4) 0.588(3) 0.062(13) Uiso 1 1 d . . . . .
H155 H 0.411(4) 0.126(4) 0.409(2) 0.052(12) Uiso 1 1 d . . . . .
H126 H 0.143(4) 0.421(4) 0.071(2) 0.052(12) Uiso 1 1 d . . . . .
H44 H 0.714(3) 0.021(3) 0.035(2) 0.041(10) Uiso 1 1 d . . . . .
H90C H 0.930(5) 0.733(4) 0.284(3) 0.074(15) Uiso 1 1 d . . . . .
H14H H 0.384(5) 0.327(5) 0.263(3) 0.081(16) Uiso 1 1 d . . . . .
H6 H 0.300(6) 0.034(5) 0.925(4) 0.10(2) Uiso 1 1 d . . . . .
H11A H 0.726(4) 0.611(4) 0.592(3) 0.064(13) Uiso 1 1 d . . . . .
H148 H -0.224(4) 0.017(4) 0.435(3) 0.064(14) Uiso 1 1 d . . . . .
H85A H 1.119(4) 0.928(3) 0.757(2) 0.053(12) Uiso 1 1 d . . . . .
H26 H 1.016(4) 0.516(4) 0.500(3) 0.053(12) Uiso 1 1 d . . . . .
H11B H 0.632(5) 0.661(4) 0.667(3) 0.075(15) Uiso 1 1 d . . . . .
H14I H 0.449(5) 0.284(4) 0.176(3) 0.074(15) Uiso 1 1 d . . . . .
H69B H 1.196(3) 1.066(3) 0.677(2) 0.037(9) Uiso 1 1 d . . . . .
H47 H 0.539(4) 0.018(4) 0.496(2) 0.050(12) Uiso 1 1 d . . . . .
H024 H -0.263(3) 0.189(3) 0.473(2) 0.040(10) Uiso 1 1 d . . . . .
H69C H 1.130(6) 1.181(5) 0.653(4) 0.10(2) Uiso 1 1 d . . . . .
H79 H 0.573(4) 0.776(3) 0.052(2) 0.047 Uiso 1 1 d . U . . .
H82A H 1.061(5) 1.029(4) 0.867(3) 0.078(16) Uiso 1 1 d . . . . .
H30 H 0.892(4) 0.302(3) 0.856(2) 0.046(11) Uiso 1 1 d . . . . .
H129 H 0.473(5) 0.140(4) -0.041(3) 0.064(14) Uiso 1 1 d . . . . .
H128 H 0.501(4) 0.306(4) 0.013(2) 0.055(12) Uiso 1 1 d . . . . .
H11C H 0.703(4) 0.548(3) 0.681(2) 0.050(11) Uiso 1 1 d . . . . .
H75 H 1.149(4) 0.731(4) -0.019(3) 0.063(13) Uiso 1 1 d . . . . .
H105 H 0.236(3) 0.702(3) 0.468(2) 0.040(10) Uiso 1 1 d . . . . .
H85B H 1.083(4) 0.790(3) 0.771(2) 0.046 Uiso 1 1 d . U . . .
H123 H 0.104(4) 0.094(3) -0.021(2) 0.051(11) Uiso 1 1 d . . . . .
H76 H 1.096(3) 0.903(3) 0.038(2) 0.043(10) Uiso 1 1 d . . . . .
H36 H 0.729(3) 0.344(3) -0.009(2) 0.036(9) Uiso 1 1 d . . . . .
H82B H 0.950(4) 1.108(4) 0.898(3) 0.062(13) Uiso 1 1 d . . . . .
H77 H 0.886(4) 0.941(3) 0.074(2) 0.052(11) Uiso 1 1 d . . . . .
H85C H 1.105(5) 0.863(4) 0.842(3) 0.071(14) Uiso 1 1 d . . . . .
H154 H 0.447(6) -0.042(5) 0.361(3) 0.09(2) Uiso 1 1 d . . . . .
H2 H 0.855(5) 0.530(5) 0.947(3) 0.093(19) Uiso 1 1 d . . . . .
H124 H -0.067(4) 0.202(3) 0.014(2) 0.045(10) Uiso 1 1 d . . . . .
H125 H -0.040(4) 0.365(4) 0.069(3) 0.060(13) Uiso 1 1 d . . . . .
H82C H 1.014(6) 1.119(5) 0.802(4) 0.11(2) Uiso 1 1 d . . . . .
H98 H 0.934(5) 0.443(4) 0.377(3) 0.069(15) Uiso 1 1 d . . . . .
H74 H 1.018(6) 0.631(5) -0.048(4) 0.10(2) Uiso 1 1 d . . . . .
H7 H 0.429(5) 0.614(4) -0.086(3) 0.068(15) Uiso 1 1 d . . . . .

loop_
_atom_site_aniso_label
_atom_site_aniso_U_11
_atom_site_aniso_U_22
_atom_site_aniso_U_33
_atom_site_aniso_U_23
_atom_site_aniso_U_13
_atom_site_aniso_U_12
O1 0.0494(14) 0.0337(13) 0.0361(12) -0.0075(9) -0.0111(10) 0.0072(10)
O2 0.0714(18) 0.0324(12) 0.0365(12) -0.0049(9) -0.0008(11) -0.0009(11)
O3 0.0495(13) 0.0331(11) 0.0335(10) -0.0058(8) -0.0114(9) 0.0034(10)
O4 0.0413(12) 0.0312(12) 0.0335(11) -0.0054(9) -0.0106(9) 0.0061(9)
O5 0.0436(13) 0.0305(12) 0.0343(11) -0.0079(9) -0.0039(9) 0.0021(10)
O6 0.0612(16) 0.0317(12) 0.0353(11) -0.0052(9) -0.0058(10) 0.0005(11)
O7 0.0543(14) 0.0330(12) 0.0351(11) -0.0064(9) -0.0009(10) -0.0010(10)
O8 0.0393(12) 0.0308(12) 0.0352(11) -0.0039(9) -0.0034(9) -0.0020(9)
N00J 0.0444(15) 0.0358(15) 0.0317(13) -0.0074(10) -0.0067(11) 0.0057(12)
N9 0.0299(12) 0.0259(13) 0.0289(12) -0.0020(9) -0.0087(9) 0.0010(10)
N10 0.0334(13) 0.0309(14) 0.0309(12) -0.0041(10) -0.0101(10) 0.0032(10)
N11 0.0470(16) 0.0397(16) 0.0371(14) -0.0095(11) -0.0089(12) -0.0018(13)
N12 0.0401(15) 0.0396(15) 0.0454(15) -0.0091(12) -0.0113(12) 0.0038(12)
N13 0.0362(14) 0.0335(13) 0.0356(13) -0.0119(10) -0.0097(10) 0.0009(11)
N14 0.0350(13) 0.0300(13) 0.0353(13) -0.0067(10) -0.0096(10) 0.0002(10)
N15 0.0266(12) 0.0306(14) 0.0276(11) -0.0021(9) -0.0081(9) 0.0018(10)
N16 0.0324(13) 0.0319(14) 0.0368(13) -0.0066(11) -0.0126(10) 0.0027(11)
N17 0.0379(14) 0.0304(14) 0.0320(13) -0.0068(10) -0.0061(10) -0.0001(11)
N18 0.0293(12) 0.0267(13) 0.0285(12) -0.0011(9) -0.0056(9) -0.0019(10)
N20 0.0353(14) 0.0358(15) 0.0500(16) -0.0097(12) -0.0113(12) 0.0001(11)
N21 0.0422(15) 0.0323(14) 0.0367(13) -0.0059(10) -0.0088(11) 0.0034(11)
N22 0.0460(16) 0.0319(14) 0.0367(14) -0.0094(10) -0.0126(11) 0.0074(12)
N23 0.0272(12) 0.0298(14) 0.0289(12) -0.0031(9) -0.0049(9) -0.0010(10)
N24 0.0279(13) 0.0306(14) 0.0362(13) -0.0050(10) -0.0048(10) 0.0016(10)
C1 0.0234(13) 0.0287(15) 0.0456(16) -0.0133(12) -0.0104(11) 0.0046(11)
C021 0.0439(18) 0.0383(19) 0.0301(15) -0.0051(13) -0.0064(13) 0.0163(14)
C024 0.0322(16) 0.058(2) 0.0325(16) 0.0029(15) -0.0045(12) 0.0153(15)
C25 0.0254(13) 0.0325(16) 0.0410(16) -0.0080(12) -0.0115(11) 0.0064(11)
C26 0.0363(16) 0.0361(17) 0.0389(16) -0.0134(13) -0.0129(12) 0.0095(13)
C27 0.0307(15) 0.0312(16) 0.0470(17) -0.0184(13) -0.0171(12) 0.0089(12)
C29 0.0302(14) 0.0252(15) 0.0512(18) -0.0137(12) -0.0107(12) 0.0032(11)
C30 0.0382(16) 0.0252(15) 0.0493(18) -0.0071(12) -0.0049(13) 0.0011(12)
C31 0.0341(15) 0.0312(15) 0.0399(15) -0.0084(12) -0.0038(12) 0.0030(12)
C32 0.0306(14) 0.0265(14) 0.0398(15) -0.0093(11) -0.0061(11) 0.0005(11)
C33 0.0223(13) 0.0240(13) 0.0413(15) -0.0082(11) -0.0072(11) 0.0030(10)
C34 0.0270(13) 0.0283(15) 0.0406(15) -0.0126(12) -0.0091(11) 0.0050(11)
C36 0.0311(14) 0.0282(14) 0.0397(15) -0.0040(11) -0.0077(12) 0.0012(11)
C37 0.0289(14) 0.0261(14) 0.0414(15) -0.0103(11) -0.0065(11) 0.0038(11)
C38 0.0219(12) 0.0279(14) 0.0378(14) -0.0091(11) -0.0062(10) 0.0047(10)
C39 0.0273(14) 0.0308(16) 0.0376(15) -0.0135(12) -0.0118(11) 0.0044(11)
C40 0.0300(14) 0.0376(17) 0.0336(15) -0.0114(12) -0.0097(11) 0.0053(12)
C41 0.0263(13) 0.0298(15) 0.0308(14) -0.0049(11) -0.0090(10) 0.0045(11)
C42 0.0242(12) 0.0279(14) 0.0310(13) -0.0079(10) -0.0072(10) 0.0039(10)
C43 0.0198(12) 0.0272(14) 0.0351(14) -0.0088(10) -0.0070(10) 0.0033(10)
C44 0.0272(13) 0.0272(14) 0.0335(13) -0.0078(10) -0.0072(10) 0.0007(10)
C45 0.0276(13) 0.0319(15) 0.0321(13) -0.0045(11) -0.0071(10) 0.0029(11)
C46 0.0241(13) 0.0323(16) 0.0356(15) -0.0063(11) -0.0079(11) 0.0012(11)
C47 0.0316(15) 0.0351(17) 0.0377(16) -0.0129(12) -0.0071(12) 0.0040(12)
C48 0.0305(15) 0.0310(16) 0.0411(16) -0.0161(13) -0.0118(12) 0.0077(12)
C49 0.0254(13) 0.0261(15) 0.0407(15) -0.0110(11) -0.0121(11) 0.0045(11)
C50 0.0334(15) 0.0259(15) 0.0442(16) -0.0115(12) -0.0129(12) 0.0030(12)
C51 0.0383(16) 0.0263(15) 0.0445(17) -0.0042(12) -0.0135(13) 0.0009(12)
C52 0.0333(14) 0.0286(15) 0.0345(14) -0.0080(11) -0.0087(11) 0.0032(11)
C53 0.0312(14) 0.0271(15) 0.0364(15) -0.0101(11) -0.0111(11) 0.0043(11)
C54 0.0263(13) 0.0249(14) 0.0344(14) -0.0071(10) -0.0111(10) 0.0023(10)
C55 0.0281(13) 0.0278(15) 0.0359(15) -0.0108(11) -0.0086(11) 0.0043(11)
C56 0.0330(15) 0.0303(16) 0.0352(14) -0.0055(11) -0.0074(11) 0.0006(12)
C57 0.0344(15) 0.0271(15) 0.0413(16) -0.0026(12) -0.0104(12) -0.0001(12)
C58 0.0343(15) 0.0241(15) 0.0442(16) -0.0099(12) -0.0130(12) 0.0041(11)
C59 0.0250(13) 0.0268(14) 0.0373(15) -0.0093(11) -0.0103(11) 0.0031(11)
C60 0.0275(14) 0.0305(16) 0.0415(16) -0.0152(12) -0.0094(12) 0.0051(12)
C61 0.0261(13) 0.0374(17) 0.0334(15) -0.0107(12) -0.0067(11) 0.0026(12)
C62 0.0246(13) 0.0293(15) 0.0348(14) -0.0060(11) -0.0099(11) -0.0010(11)
C63 0.0267(13) 0.0265(14) 0.0347(14) -0.0064(11) -0.0088(11) -0.0009(11)
C64 0.0227(12) 0.0273(14) 0.0371(14) -0.0086(11) -0.0112(10) 0.0032(10)
C65 0.0300(13) 0.0277(14) 0.0333(14) -0.0069(11) -0.0094(11) 0.0025(11)
C66 0.0284(15) 0.050(2) 0.0383(17) -0.0057(14) -0.0079(12) 0.0103(14)
C67 0.0250(13) 0.0301(15) 0.0286(14) -0.0018(11) -0.0066(10) 0.0043(11)
C68 0.0306(14) 0.0310(15) 0.0284(14) -0.0001(11) -0.0102(11) -0.0013(12)
C69 0.0381(17) 0.044(2) 0.049(2) -0.0022(15) -0.0180(15) -0.0089(15)
C70 0.0325(16) 0.046(2) 0.0467(18) -0.0123(15) -0.0076(13) 0.0147(14)
C71 0.0300(14) 0.0326(16) 0.0251(13) -0.0008(11) -0.0075(10) 0.0050(11)
C72 0.0263(14) 0.0301(15) 0.0308(14) -0.0031(11) -0.0088(11) 0.0018(11)
C73 0.0334(16) 0.0362(18) 0.0481(18) -0.0011(14) -0.0122(13) -0.0052(13)
C74 0.048(2) 0.047(2) 0.0492(19) -0.0153(16) -0.0079(15) 0.0064(16)
C75 0.0370(18) 0.058(2) 0.057(2) -0.0136(17) -0.0126(15) 0.0106(16)
C76 0.0380(17) 0.054(2) 0.052(2) -0.0078(16) -0.0138(15) -0.0056(16)
C77 0.0407(17) 0.0414(18) 0.0439(17) -0.0100(14) -0.0122(14) 0.0039(14)
C78 0.0378(16) 0.0351(17) 0.0275(14) -0.0037(11) -0.0068(11) 0.0021(13)
C79 0.0387(18) 0.047(2) 0.0446(18) -0.0081(14) -0.0131(14) -0.0001(15)
C80 0.0475(19) 0.046(2) 0.0381(16) -0.0129(14) -0.0096(14) -0.0025(16)
C81 0.0407(17) 0.0396(17) 0.0330(15) -0.0059(12) -0.0100(12) 0.0066(14)
C82 0.0452(19) 0.044(2) 0.054(2) -0.0165(16) -0.0136(16) -0.0063(16)
C83 0.0333(15) 0.0362(17) 0.0332(14) -0.0047(12) -0.0106(12) -0.0012(12)
C84 0.0336(15) 0.0328(15) 0.0298(13) -0.0018(11) -0.0107(11) -0.0008(12)
C85 0.0337(16) 0.047(2) 0.0483(19) -0.0051(15) -0.0092(14) 0.0037(14)
C86 0.0425(18) 0.0439(19) 0.0466(18) -0.0139(14) -0.0096(14) -0.0081(15)
C87 0.0344(15) 0.0309(15) 0.0294(13) -0.0028(11) -0.0076(11) -0.0013(12)
C88 0.0352(16) 0.0337(16) 0.0351(15) -0.0071(12) -0.0083(12) -0.0016(12)
C89 0.0315(16) 0.049(2) 0.063(2) -0.0173(17) -0.0100(15) 0.0030(14)
C90 0.0310(15) 0.0356(18) 0.0469(18) -0.0048(14) -0.0113(13) -0.0031(13)
C91 0.0253(13) 0.0286(15) 0.0304(14) -0.0003(11) -0.0065(10) 0.0004(11)
C92 0.0272(14) 0.0306(15) 0.0302(14) -0.0040(11) -0.0063(10) 0.0032(11)
C93 0.0305(16) 0.046(2) 0.0459(18) -0.0124(15) -0.0090(13) 0.0100(14)
C94 0.0358(17) 0.048(2) 0.054(2) -0.0098(16) -0.0180(15) -0.0051(15)
C95 0.0295(15) 0.0351(17) 0.0299(14) -0.0024(11) -0.0097(11) 0.0001(12)
C96 0.0276(14) 0.0328(16) 0.0278(13) 0.0018(11) -0.0075(10) 0.0016(12)
C97 0.0286(15) 0.0441(19) 0.0417(17) -0.0060(14) -0.0102(12) 0.0067(13)
C98 0.0377(18) 0.056(2) 0.0338(16) -0.0005(15) -0.0052(13) 0.0181(16)
C99 0.0317(16) 0.052(2) 0.0338(16) 0.0045(14) -0.0093(12) -0.0008(14)
C100 0.0318(15) 0.0328(16) 0.0263(13) 0.0001(11) -0.0075(11) -0.0022(12)
C101 0.0451(18) 0.0367(18) 0.0307(15) -0.0033(12) -0.0093(13) -0.0109(14)
C102 0.057(2) 0.0280(17) 0.0286(15) -0.0079(12) -0.0034(13) -0.0006(14)
C103 0.0385(16) 0.0344(17) 0.0230(13) -0.0017(11) -0.0025(11) 0.0074(13)
C104 0.0448(19) 0.044(2) 0.0319(16) -0.0044(14) -0.0033(13) 0.0182(15)
C105 0.0359(17) 0.062(2) 0.0382(17) 0.0005(15) -0.0027(13) 0.0195(16)
C106 0.0313(16) 0.063(2) 0.0385(17) 0.0008(16) -0.0065(13) 0.0010(16)
C107 0.0295(15) 0.0406(18) 0.0293(14) 0.0012(12) -0.0060(11) -0.0035(13)
C108 0.0443(18) 0.0396(19) 0.0332(15) -0.0028(13) -0.0063(13) -0.0130(15)
C109 0.0508(19) 0.0258(16) 0.0343(16) -0.0070(12) -0.0046(13) -0.0022(14)
C110 0.0387(16) 0.0256(15) 0.0263(13) -0.0036(11) -0.0052(11) 0.0059(12)
C111 0.0412(17) 0.0397(19) 0.0307(15) -0.0021(13) -0.0062(12) 0.0154(14)
C112 0.0307(14) 0.0258(15) 0.0210(12) 0.0005(10) -0.0050(10) 0.0028(11)
C113 0.0291(14) 0.0268(15) 0.0239(13) -0.0020(10) -0.0033(10) 0.0014(11)
C114 0.0432(19) 0.051(2) 0.051(2) -0.0115(17) -0.0174(16) -0.0110(16)
C115 0.0328(15) 0.0341(16) 0.0291(14) -0.0022(11) -0.0107(11) -0.0033(12)
C116 0.0305(14) 0.0296(15) 0.0272(13) -0.0009(11) -0.0074(11) 0.0017(11)
C117 0.0296(15) 0.0428(19) 0.0395(17) -0.0028(14) -0.0076(12) 0.0064(13)
C118 0.0309(15) 0.0403(19) 0.0521(19) -0.0081(15) -0.0094(14) -0.0054(13)
C119 0.0291(14) 0.0302(15) 0.0304(14) -0.0036(11) -0.0063(11) -0.0011(12)
C120 0.0325(15) 0.0292(15) 0.0304(14) -0.0027(11) -0.0048(11) 0.0008(12)
C121 0.0378(18) 0.043(2) 0.052(2) -0.0110(15) -0.0018(15) 0.0097(15)
C122 0.0406(17) 0.0334(16) 0.0283(13) -0.0043(11) -0.0099(12) 0.0027(13)
C123 0.0477(19) 0.0397(19) 0.0448(18) -0.0137(14) -0.0153(14) 0.0009(15)
C124 0.0356(17) 0.057(2) 0.0504(19) -0.0144(16) -0.0170(14) -0.0012(15)
C125 0.0323(16) 0.051(2) 0.0485(18) -0.0154(15) -0.0138(13) 0.0087(14)
C126 0.0386(17) 0.0349(17) 0.0466(17) -0.0143(13) -0.0119(13) 0.0050(13)
C127 0.0397(17) 0.0271(15) 0.0291(13) -0.0048(11) -0.0095(12) 0.0036(12)
C128 0.0343(17) 0.0403(19) 0.056(2) -0.0087(15) -0.0078(14) 0.0027(14)
C129 0.0430(18) 0.0417(19) 0.0411(17) -0.0081(14) -0.0055(14) 0.0112(15)
C130 0.0457(19) 0.052(2) 0.058(2) -0.0190(17) -0.0129(16) 0.0151(17)
C131 0.0421(18) 0.0414(19) 0.0328(15) -0.0062(13) -0.0066(13) 0.0059(14)
C132 0.0408(17) 0.0379(18) 0.0380(16) -0.0052(13) -0.0129(13) 0.0043(13)
C133 0.0401(19) 0.050(2) 0.064(2) -0.0074(17) -0.0188(16) 0.0008(16)
C134 0.0470(19) 0.045(2) 0.0460(18) -0.0131(15) -0.0098(15) 0.0104(15)
C135 0.0393(16) 0.0371(17) 0.0308(14) -0.0035(12) -0.0081(12) 0.0015(13)
C136 0.0400(17) 0.0331(16) 0.0329(14) -0.0033(12) -0.0053(12) 0.0036(13)
C137 0.045(2) 0.045(2) 0.066(2) -0.0140(17) -0.0184(17) 0.0007(16)
C138 0.0316(15) 0.0347(17) 0.0364(16) -0.0059(12) -0.0054(12) 0.0049(12)
C139 0.0221(13) 0.0285(15) 0.0270(13) -0.0005(10) -0.0050(10) 0.0001(10)
C140 0.0267(14) 0.0299(15) 0.0278(13) -0.0036(11) -0.0053(10) 0.0003(11)
C141 0.0332(16) 0.0400(18) 0.0418(17) -0.0097(13) -0.0099(13) -0.0052(13)
C142 0.0317(16) 0.044(2) 0.053(2) -0.0062(15) -0.0036(14) 0.0105(14)
C143 0.0270(14) 0.0338(16) 0.0331(14) 0.0007(12) -0.0038(11) 0.0048(12)
C144 0.0225(13) 0.0326(16) 0.0335(14) 0.0016(11) -0.0060(10) -0.0014(11)
C145 0.0306(16) 0.045(2) 0.0491(19) -0.0040(15) -0.0126(14) -0.0050(14)
C148 0.0292(15) 0.054(2) 0.0327(15) 0.0036(14) -0.0084(12) 0.0010(14)
C149 0.0307(15) 0.0352(17) 0.0272(14) 0.0009(12) -0.0073(11) -0.0026(12)
C150 0.0421(17) 0.0351(17) 0.0323(15) -0.0044(12) -0.0086(12) -0.0082(14)
C151 0.0507(19) 0.0249(16) 0.0324(15) -0.0081(12) -0.0052(13) -0.0006(13)
C152 0.0400(17) 0.0297(16) 0.0279(14) -0.0062(11) -0.0065(12) 0.0097(12)
C153 0.0413(18) 0.044(2) 0.0356(16) -0.0057(14) -0.0056(13) 0.0165(15)
C154 0.0326(17) 0.066(3) 0.0390(18) -0.0039(16) -0.0044(13) 0.0178(16)
C155 0.0286(15) 0.058(2) 0.0367(16) 0.0047(15) -0.0088(12) -0.0031(15)
C156 0.0325(15) 0.0342(16) 0.0267(13) 0.0004(11) -0.0085(11) -0.0013(12)
C157 0.0437(18) 0.0360(18) 0.0353(16) -0.0046(13) -0.0090(13) -0.0116(14)
C158 0.0508(19) 0.0288(17) 0.0318(15) -0.0077(12) -0.0067(13) -0.0033(14)
C159 0.0358(15) 0.0311(16) 0.0234(13) -0.0008(11) -0.0054(11) 0.0066(12)
C160 0.0292(14) 0.0254(14) 0.0231(12) -0.0011(10) -0.0058(10) 0.0016(11)
C161 0.0324(14) 0.0273(15) 0.0216(12) -0.0001(10) -0.0072(10) 0.0019(11)

loop_
_atom_type_symbol
_atom_type_description
_atom_type_scat_dispersion_real
_atom_type_scat_dispersion_imag
_atom_type_scat_source
C C 0.0181 0.0091 'International Tables Vol C Tables 4.2.6.8 and 6.1.1.4'
H H 0.0000 0.0000 'International Tables Vol C Tables 4.2.6.8 and 6.1.1.4'
N N 0.0311 0.0180 'International Tables Vol C Tables 4.2.6.8 and 6.1.1.4'
O O 0.0492 0.0322 'International Tables Vol C Tables 4.2.6.8 and 6.1.1.4'

loop_
_geom_angle_atom_site_label_1
_geom_angle_atom_site_label_2
_geom_angle_atom_site_label_3
_geom_angle
_geom_angle_site_symmetry_1
_geom_angle_site_symmetry_3
_geom_angle_publ_flag
C25 O1 H1 107(3) . . ?
C31 O2 H2 122(3) . . ?
C45 O3 H3 109.5 . . ?
C41 O4 H4 109(3) . . ?
C46 O5 H5 107(3) . . ?
C52 O6 H6 108(3) . . ?
C56 O7 H7 113(3) . . ?
C62 O8 H8 110(3) . . ?
C129 N00J C122 117.3(3) . . ?
C72 N9 C67 118.7(3) . . ?
C71 N10 C68 119.0(3) . . ?
C80 N11 C81 117.5(3) . . ?
C79 N12 C78 117.7(3) . . ?
C83 N13 C88 119.5(3) . . ?
C87 N14 C84 119.1(3) . . ?
C96 N15 C91 119.0(3) . . ?
C95 N16 C92 118.1(3) . . ?
C120 N17 C115 119.4(3) . . ?
C116 N18 C119 119.5(3) . . ?
C128 N20 C127 117.2(3) . . ?
C131 N21 C136 119.5(3) . . ?
C132 N22 C135 119.0(3) . . ?
C144 N23 C139 118.8(3) . . ?
C140 N24 C143 118.3(3) . . ?
C27 C1 C33 118.6(3) . . ?
C29 C1 C27 122.1(3) . . ?
C29 C1 C33 119.2(3) . . ?
C024 C021 H021 118(3) . . ?
C159 C021 C024 121.0(3) . . ?
C159 C021 H021 121(3) . . ?
C021 C024 H024 120(2) . . ?
C148 C024 C021 119.7(3) . . ?
C148 C024 H024 120(2) . . ?
O1 C25 C26 116.1(3) . . ?
O1 C25 C34 123.5(3) . . ?
C34 C25 C26 120.4(3) . . ?
C25 C26 H26 121(3) . . ?
C27 C26 C25 120.3(3) . . ?
C27 C26 H26 119(3) . . ?
C1 C27 H27 118(3) . . ?
C26 C27 C1 121.1(3) . . ?
C26 C27 H27 121(3) . . ?
C1 C29 H29 113(3) . . ?
C30 C29 C1 120.8(3) . . ?
C30 C29 H29 126(3) . . ?
C29 C30 C31 120.1(3) . . ?
C29 C30 H30 124(2) . . ?
C31 C30 H30 116(2) . . ?
O2 C31 C30 115.9(3) . . ?
O2 C31 C32 123.2(3) . . ?
C32 C31 C30 120.9(3) . . ?
C31 C32 C33 120.0(3) . . ?
C31 C32 H32 119(2) . . ?
C33 C32 H32 121(2) . . ?
C32 C33 C1 118.9(3) . . ?
C34 C33 C1 119.4(3) . . ?
C34 C33 C32 121.7(3) . . ?
C25 C34 C33 120.2(3) . . ?
C25 C34 H34 122(2) . . ?
C33 C34 H34 117(2) . . ?
C37 C36 C45 119.6(3) . . ?
C37 C36 H36 118(2) . . ?
C45 C36 H36 122(2) . . ?
C36 C37 C38 121.1(3) . . ?
C36 C37 H37 122(2) . . ?
C38 C37 H37 116(2) . . ?
C37 C38 C39 122.5(3) . . ?
C37 C38 C43 119.6(3) . . ?
C39 C38 C43 117.9(3) . . ?
C38 C39 H39 119(2) . . ?
C40 C39 C38 121.8(3) . . ?
C40 C39 H39 119(2) . . ?
C39 C40 C41 120.1(3) . . ?
C39 C40 H40 123(2) . . ?
C41 C40 H40 117(2) . . ?
O4 C41 C40 116.7(3) . . ?
O4 C41 C42 123.5(3) . . ?
C42 C41 C40 119.8(3) . . ?
C41 C42 C43 120.5(3) . . ?
C41 C42 H42 120(2) . . ?
C43 C42 H42 119(2) . . ?
C38 C43 C44 118.4(3) . . ?
C42 C43 C38 119.9(3) . . ?
C42 C43 C44 121.7(3) . . ?
C43 C44 H44 117(2) . . ?
C45 C44 C43 120.4(3) . . ?
C45 C44 H44 122(2) . . ?
O3 C45 C36 115.9(3) . . ?
O3 C45 C44 123.2(3) . . ?
C44 C45 C36 120.9(3) . . ?
O5 C46 C47 116.5(3) . . ?
O5 C46 C55 123.4(3) . . ?
C55 C46 C47 120.2(3) . . ?
C46 C47 H47 121(3) . . ?
C48 C47 C46 120.6(3) . . ?
C48 C47 H47 118(3) . . ?
C47 C48 C49 121.2(3) . . ?
C47 C48 H48 123(2) . . ?
C49 C48 H48 116(2) . . ?
C48 C49 C50 122.3(3) . . ?
C48 C49 C54 118.5(3) . . ?
C54 C49 C50 119.2(3) . . ?
C49 C50 H50 120(2) . . ?
C51 C50 C49 120.8(3) . . ?
C51 C50 H50 119(2) . . ?
C50 C51 C52 119.8(3) . . ?
C50 C51 H51 124(3) . . ?
C52 C51 H51 116(3) . . ?
O6 C52 C51 115.8(3) . . ?
O6 C52 C53 123.1(3) . . ?
C53 C52 C51 121.1(3) . . ?
C52 C53 C54 120.2(3) . . ?
C52 C53 H53 117(2) . . ?
C54 C53 H53 123(2) . . ?
C49 C54 C53 118.8(3) . . ?
C49 C54 C55 119.5(3) . . ?
C53 C54 C55 121.7(3) . . ?
C46 C55 C54 120.1(3) . . ?
C46 C55 H55 122.7(19) . . ?
C54 C55 H55 117.1(19) . . ?
O7 C56 C57 116.4(3) . . ?
O7 C56 C65 123.2(3) . . ?
C65 C56 C57 120.4(3) . . ?
C56 C57 H57 117(2) . . ?
C58 C57 C56 120.3(3) . . ?
C58 C57 H57 122(2) . . ?
C57 C58 C59 120.9(3) . . ?
C57 C58 H58 118(2) . . ?
C59 C58 H58 121(2) . . ?
C58 C59 C60 122.7(3) . . ?
C58 C59 C64 118.9(3) . . ?
C60 C59 C64 118.4(3) . . ?
C59 C60 H60 121(3) . . ?
C61 C60 C59 121.8(3) . . ?
C61 C60 H60 117(3) . . ?
C60 C61 C62 120.0(3) . . ?
C60 C61 H61 124(2) . . ?
C62 C61 H61 116(2) . . ?
O8 C62 C61 116.7(3) . . ?
O8 C62 C63 123.4(3) . . ?
C63 C62 C61 119.9(3) . . ?
C62 C63 C64 120.7(3) . . ?
C62 C63 H63 117.3(19) . . ?
C64 C63 H63 122.0(19) . . ?
C63 C64 C59 119.2(3) . . ?
C63 C64 C65 121.5(3) . . ?
C65 C64 C59 119.3(3) . . ?
C56 C65 C64 120.1(3) . . ?
C56 C65 H65 122.1(18) . . ?
C64 C65 H65 117.5(18) . . ?
H66A C66 H66B 109.5 . . ?
H66A C66 H66C 109.5 . . ?
H66B C66 H66C 109.5 . . ?
C67 C66 H66A 109.5 . . ?
C67 C66 H66B 109.5 . . ?
C67 C66 H66C 109.5 . . ?
N9 C67 C66 117.6(3) . . ?
N9 C67 C68 120.4(3) . . ?
C68 C67 C66 122.0(3) . . ?
N10 C68 C67 120.5(3) . . ?
N10 C68 C69 117.8(3) . . ?
C67 C68 C69 121.7(3) . . ?
C68 C69 H69A 110(3) . . ?
C68 C69 H69B 109(2) . . ?
C68 C69 H69C 108(4) . . ?
H69A C69 H69B 105(4) . . ?
H69A C69 H69C 109(4) . . ?
H69B C69 H69C 115(4) . . ?
H70A C70 H70B 109.5 . . ?
H70A C70 H70C 109.5 . . ?
H70B C70 H70C 109.5 . . ?
C71 C70 H70A 109.5 . . ?
C71 C70 H70B 109.5 . . ?
C71 C70 H70C 109.5 . . ?
N10 C71 C70 117.7(3) . . ?
N10 C71 C72 120.6(3) . . ?
C72 C71 C70 121.7(3) . . ?
N9 C72 C71 120.7(3) . . ?
N9 C72 C73 117.0(3) . . ?
C71 C72 C73 122.3(3) . . ?
C72 C73 H73A 109.5 . . ?
C72 C73 H73B 109.5 . . ?
C72 C73 H73C 109.5 . . ?
H73A C73 H73B 109.5 . . ?
H73A C73 H73C 109.5 . . ?
H73B C73 H73C 109.5 . . ?
C75 C74 C81 121.5(4) . . ?
C75 C74 H74 120(4) . . ?
C81 C74 H74 118(4) . . ?
C74 C75 C76 119.9(3) . . ?
C74 C75 H75 112(3) . . ?
C76 C75 H75 128(3) . . ?
C75 C76 H76 117(2) . . ?
C77 C76 C75 120.6(3) . . ?
C77 C76 H76 122(2) . . ?
C76 C77 C78 120.3(3) . . ?
C76 C77 H77 122(2) . . ?
C78 C77 H77 118(2) . . ?
N12 C78 C77 120.9(3) . . ?
N12 C78 C81 120.3(3) . . ?
C77 C78 C81 118.8(3) . . ?
N12 C79 C80 122.1(3) . . ?
N12 C79 H79 112(3) . . ?
C80 C79 H79 126(3) . . ?
N11 C80 C79 122.3(3) . . ?
N11 C80 H80 107(3) . . ?
C79 C80 H80 131(3) . . ?
N11 C81 C74 121.0(3) . . ?
N11 C81 C78 120.1(3) . . ?
C74 C81 C78 118.9(3) . . ?
C83 C82 H82A 111(3) . . ?
C83 C82 H82B 112(3) . . ?
C83 C82 H82C 113(3) . . ?
H82A C82 H82B 109(4) . . ?
H82A C82 H82C 109(5) . . ?
H82B C82 H82C 104(4) . . ?
N13 C83 C82 118.1(3) . . ?
N13 C83 C84 120.2(3) . . ?
C84 C83 C82 121.8(3) . . ?
N14 C84 C83 120.2(3) . . ?
N14 C84 C85 117.9(3) . . ?
C83 C84 C85 122.0(3) . . ?
C84 C85 H85A 110(2) . . ?
C84 C85 H85B 110(2) . . ?
C84 C85 H85C 109(3) . . ?
H85A C85 H85B 117(3) . . ?
H85A C85 H85C 101(4) . . ?
H85B C85 H85C 109(4) . . ?
H86A C86 H86B 109.5 . . ?
H86A C86 H86C 109.5 . . ?
H86B C86 H86C 109.5 . . ?
C87 C86 H86A 109.5 . . ?
C87 C86 H86B 109.5 . . ?
C87 C86 H86C 109.5 . . ?
N14 C87 C86 117.6(3) . . ?
N14 C87 C88 120.9(3) . . ?
C88 C87 C86 121.5(3) . . ?
N13 C88 C87 120.1(3) . . ?
N13 C88 C89 117.2(3) . . ?
C87 C88 C89 122.7(3) . . ?
C88 C89 H89A 109.5 . . ?
C88 C89 H89B 109.5 . . ?
C88 C89 H89C 109.5 . . ?
H89A C89 H89B 109.5 . . ?
H89A C89 H89C 109.5 . . ?
H89B C89 H89C 109.5 . . ?
C91 C90 H90A 112(3) . . ?
C91 C90 H90B 114(3) . . ?
C91 C90 H90C 110(3) . . ?
H90A C90 H90B 110(4) . . ?
H90A C90 H90C 104(4) . . ?
H90B C90 H90C 107(4) . . ?
N15 C91 C90 117.5(3) . . ?
N15 C91 C92 120.4(3) . . ?
C92 C91 C90 122.1(3) . . ?
N16 C92 C91 121.0(3) . . ?
N16 C92 C93 117.4(3) . . ?
C91 C92 C93 121.6(3) . . ?
C92 C93 H93A 109.5 . . ?
C92 C93 H93B 109.5 . . ?
C92 C93 H93C 109.5 . . ?
H93A C93 H93B 109.5 . . ?
H93A C93 H93C 109.5 . . ?
H93B C93 H93C 109.5 . . ?
H94A C94 H94B 109.5 . . ?
H94A C94 H94C 109.5 . . ?
H94B C94 H94C 109.5 . . ?
C95 C94 H94A 109.5 . . ?
C95 C94 H94B 109.5 . . ?
C95 C94 H94C 109.5 . . ?
N16 C95 C94 116.7(3) . . ?
N16 C95 C96 121.1(3) . . ?
C96 C95 C94 122.2(3) . . ?
N15 C96 C95 120.4(3) . . ?
N15 C96 C97 117.7(3) . . ?
C95 C96 C97 121.9(3) . . ?
C96 C97 H97A 109.5 . . ?
C96 C97 H97B 109.5 . . ?
C96 C97 H97C 109.5 . . ?
H97A C97 H97B 109.5 . . ?
H97A C97 H97C 109.5 . . ?
H97B C97 H97C 109.5 . . ?
C99 C98 H98 120(3) . . ?
C111 C98 C99 120.9(3) . . ?
C111 C98 H98 118(3) . . ?
C98 C99 C100 119.9(3) . . ?
C98 C99 H99 126(3) . . ?
C100 C99 H99 113(3) . . ?
C99 C100 C101 122.0(3) . . ?
C99 C100 C112 119.7(3) . . ?
C112 C100 C101 118.3(3) . . ?
C100 C101 H101 117(3) . . ?
C102 C101 C100 121.5(3) . . ?
C102 C101 H101 121(3) . . ?
C101 C102 C103 121.7(3) . . ?
C101 C102 H102 122(3) . . ?
C103 C102 H102 116(3) . . ?
C104 C103 C102 122.8(3) . . ?
C104 C103 C113 119.3(3) . . ?
C113 C103 C102 117.9(3) . . ?
C103 C104 C105 120.8(4) . . ?
C103 C104 H104 122(2) . . ?
C105 C104 H104 117(2) . . ?
C104 C105 H105 115(2) . . ?
C106 C105 C104 120.3(3) . . ?
C106 C105 H105 125(2) . . ?
C105 C106 C107 121.5(4) . . ?
C105 C106 H106 126(3) . . ?
C107 C106 H106 113(3) . . ?
C106 C107 C108 123.2(3) . . ?
C106 C107 C113 118.1(3) . . ?
C108 C107 C113 118.7(3) . . ?
C107 C108 H108 121(3) . . ?
C109 C108 C107 121.9(3) . . ?
C109 C108 H108 117(3) . . ?
C108 C109 C110 121.5(3) . . ?
C108 C109 H109 116(2) . . ?
C110 C109 H109 122(2) . . ?
C111 C110 C109 123.2(3) . . ?
C111 C110 C112 118.7(3) . . ?
C112 C110 C109 118.1(3) . . ?
C98 C111 C110 121.0(3) . . ?
C98 C111 H111 124(2) . . ?
C110 C111 H111 115(2) . . ?
C100 C112 C110 119.7(3) . . ?
C100 C112 C113 120.1(3) . . ?
C113 C112 C110 120.2(3) . . ?
C103 C113 C107 120.0(3) . . ?
C103 C113 C112 120.4(3) . . ?
C112 C113 C107 119.5(3) . . ?
C115 C114 H11A 112(3) . . ?
C115 C114 H11B 105(3) . . ?
C115 C114 H11C 111(2) . . ?
H11A C114 H11B 112(4) . . ?
H11A C114 H11C 107(4) . . ?
H11B C114 H11C 111(4) . . ?
N17 C115 C114 118.5(3) . . ?
N17 C115 C116 120.4(3) . . ?
C116 C115 C114 121.1(3) . . ?
N18 C116 C115 120.3(3) . . ?
N18 C116 C117 118.1(3) . . ?
C115 C116 C117 121.7(3) . . ?
C116 C117 H11D 109.5 . . ?
C116 C117 H11E 109.5 . . ?
C116 C117 H11F 109.5 . . ?
H11D C117 H11E 109.5 . . ?
H11D C117 H11F 109.5 . . ?
H11E C117 H11F 109.5 . . ?
H11G C118 H11H 109.5 . . ?
H11G C118 H11I 109.5 . . ?
H11H C118 H11I 109.5 . . ?
C119 C118 H11G 109.5 . . ?
C119 C118 H11H 109.5 . . ?
C119 C118 H11I 109.5 . . ?
N18 C119 C118 117.7(3) . . ?
N18 C119 C120 119.9(3) . . ?
C120 C119 C118 122.4(3) . . ?
N17 C120 C119 120.5(3) . . ?
N17 C120 C121 118.2(3) . . ?
C119 C120 C121 121.3(3) . . ?
C120 C121 H12A 109.5 . . ?
C120 C121 H12B 109.5 . . ?
C120 C121 H12C 109.5 . . ?
H12A C121 H12B 109.5 . . ?
H12A C121 H12C 109.5 . . ?
H12B C121 H12C 109.5 . . ?
N00J C122 C123 120.5(3) . . ?
N00J C122 C127 120.3(3) . . ?
C123 C122 C127 119.3(3) . . ?
C122 C123 H123 115(3) . . ?
C124 C123 C122 120.8(3) . . ?
C124 C123 H123 124(3) . . ?
C123 C124 C125 119.9(3) . . ?
C123 C124 H124 120(2) . . ?
C125 C124 H124 120(2) . . ?
C124 C125 H125 122(3) . . ?
C126 C125 C124 120.7(3) . . ?
C126 C125 H125 117(3) . . ?
C125 C126 C127 120.1(3) . . ?
C125 C126 H126 122(3) . . ?
C127 C126 H126 118(3) . . ?
N20 C127 C122 120.1(3) . . ?
N20 C127 C126 120.7(3) . . ?
C126 C127 C122 119.2(3) . . ?
N20 C128 C129 122.9(3) . . ?
N20 C128 H128 112(3) . . ?
C129 C128 H128 125(2) . . ?
N00J C129 C128 122.3(3) . . ?
N00J C129 H129 117(3) . . ?
C128 C129 H129 120(3) . . ?
H13A C130 H13B 109.5 . . ?
H13A C130 H13C 109.5 . . ?
H13B C130 H13C 109.5 . . ?
C131 C130 H13A 109.5 . . ?
C131 C130 H13B 109.5 . . ?
C131 C130 H13C 109.5 . . ?
N21 C131 C130 117.8(3) . . ?
N21 C131 C132 120.4(3) . . ?
C132 C131 C130 121.8(3) . . ?
N22 C132 C131 120.2(3) . . ?
N22 C132 C133 118.2(3) . . ?
C131 C132 C133 121.6(3) . . ?
C132 C133 H13D 109.5 . . ?
C132 C133 H13E 109.5 . . ?
C132 C133 H13F 109.5 . . ?
H13D C133 H13E 109.5 . . ?
H13D C133 H13F 109.5 . . ?
H13E C133 H13F 109.5 . . ?
H13G C134 H13H 109.5 . . ?
H13G C134 H13I 109.5 . . ?
H13H C134 H13I 109.5 . . ?
C135 C134 H13G 109.5 . . ?
C135 C134 H13H 109.5 . . ?
C135 C134 H13I 109.5 . . ?
N22 C135 C134 117.8(3) . . ?
N22 C135 C136 121.1(3) . . ?
C136 C135 C134 121.1(3) . . ?
N21 C136 C135 119.7(3) . . ?
N21 C136 C137 118.2(3) . . ?
C135 C136 C137 122.1(3) . . ?
C136 C137 H13J 109.5 . . ?
C136 C137 H13K 109.5 . . ?
C136 C137 H13L 109.5 . . ?
H13J C137 H13K 109.5 . . ?
H13J C137 H13L 109.5 . . ?
H13K C137 H13L 109.5 . . ?
H13M C138 H13N 109.5 . . ?
H13M C138 H13O 109.5 . . ?
H13N C138 H13O 109.5 . . ?
C139 C138 H13M 109.5 . . ?
C139 C138 H13N 109.5 . . ?
C139 C138 H13O 109.5 . . ?
N23 C139 C138 117.9(3) . . ?
N23 C139 C140 120.3(3) . . ?
C140 C139 C138 121.8(3) . . ?
N24 C140 C139 121.2(3) . . ?
N24 C140 C141 117.5(3) . . ?
C139 C140 C141 121.4(3) . . ?
C140 C141 H14A 109.5 . . ?
C140 C141 H14B 109.5 . . ?
C140 C141 H14C 109.5 . . ?
H14A C141 H14B 109.5 . . ?
H14A C141 H14C 109.5 . . ?
H14B C141 H14C 109.5 . . ?
H14D C142 H14E 109.5 . . ?
H14D C142 H14F 109.5 . . ?
H14E C142 H14F 109.5 . . ?
C143 C142 H14D 109.5 . . ?
C143 C142 H14E 109.5 . . ?
C143 C142 H14F 109.5 . . ?
N24 C143 C142 117.2(3) . . ?
N24 C143 C144 121.0(3) . . ?
C144 C143 C142 121.7(3) . . ?
N23 C144 C143 120.4(3) . . ?
N23 C144 C145 117.3(3) . . ?
C143 C144 C145 122.3(3) . . ?
C144 C145 H14G 114(2) . . ?
C144 C145 H14H 118(3) . . ?
C144 C145 H14I 110(3) . . ?
H14G C145 H14H 101(4) . . ?
H14G C145 H14I 103(4) . . ?
H14H C145 H14I 109(4) . . ?
C024 C148 C149 122.0(3) . . ?
C024 C148 H148 124(3) . . ?
C149 C148 H148 114(3) . . ?
C148 C149 C150 123.3(3) . . ?
C148 C149 C160 118.0(3) . . ?
C150 C149 C160 118.6(3) . . ?
C149 C150 H150 118(3) . . ?
C151 C150 C149 121.6(3) . . ?
C151 C150 H150 120(3) . . ?
C150 C151 C152 122.0(3) . . ?
C150 C151 H151 118(2) . . ?
C152 C151 H151 120(2) . . ?
C153 C152 C151 123.0(3) . . ?
C153 C152 C161 119.2(3) . . ?
C161 C152 C151 117.8(3) . . ?
C152 C153 H153 117(2) . . ?
C154 C153 C152 120.7(3) . . ?
C154 C153 H153 122(2) . . ?
C153 C154 C155 121.0(3) . . ?
C153 C154 H154 118(4) . . ?
C155 C154 H154 121(4) . . ?
C154 C155 C156 119.9(3) . . ?
C154 C155 H155 125(3) . . ?
C156 C155 H155 115(3) . . ?
C155 C156 C157 122.2(3) . . ?
C155 C156 C161 119.7(3) . . ?
C161 C156 C157 118.2(3) . . ?
C156 C157 H157 115(3) . . ?
C158 C157 C156 121.6(3) . . ?
C158 C157 H157 123(3) . . ?
C157 C158 C159 121.8(3) . . ?
C157 C158 H158 126(3) . . ?
C159 C158 H158 112(3) . . ?
C021 C159 C158 122.9(3) . . ?
C021 C159 C160 119.3(3) . . ?
C160 C159 C158 117.8(3) . . ?
C159 C160 C149 120.0(3) . . ?
C159 C160 C161 120.3(3) . . ?
C161 C160 C149 119.7(3) . . ?
C156 C161 C152 119.4(3) . . ?
C156 C161 C160 120.3(3) . . ?
C160 C161 C152 120.3(3) . . ?

loop_
_geom_bond_atom_site_label_1
_geom_bond_atom_site_label_2
_geom_bond_distance
_geom_bond_site_symmetry_2
_geom_bond_publ_flag
O1 C25 1.365(4) . ?
O1 H1 0.89(5) . ?
O2 C31 1.355(4) . ?
O2 H2 1.06(7) . ?
O3 H3 0.8400 . ?
O3 C45 1.370(3) . ?
O4 C41 1.356(4) . ?
O4 H4 0.83(4) . ?
O5 C46 1.361(4) . ?
O5 H5 0.81(5) . ?
O6 C52 1.364(4) . ?
O6 H6 1.06(7) . ?
O7 C56 1.362(4) . ?
O7 H7 0.94(6) . ?
O8 C62 1.361(4) . ?
O8 H8 0.95(5) . ?
N00J C122 1.355(4) . ?
N00J C129 1.314(5) . ?
N9 C67 1.344(4) . ?
N9 C72 1.336(4) . ?
N10 C68 1.339(4) . ?
N10 C71 1.333(4) . ?
N11 C80 1.311(5) . ?
N11 C81 1.353(4) . ?
N12 C78 1.353(4) . ?
N12 C79 1.305(5) . ?
N13 C83 1.332(4) . ?
N13 C88 1.345(4) . ?
N14 C84 1.337(4) . ?
N14 C87 1.337(4) . ?
N15 C91 1.340(4) . ?
N15 C96 1.340(4) . ?
N16 C92 1.342(4) . ?
N16 C95 1.342(4) . ?
N17 C115 1.334(4) . ?
N17 C120 1.333(4) . ?
N18 C116 1.332(4) . ?
N18 C119 1.343(4) . ?
N20 C127 1.364(4) . ?
N20 C128 1.302(5) . ?
N21 C131 1.329(5) . ?
N21 C136 1.342(4) . ?
N22 C132 1.330(5) . ?
N22 C135 1.335(4) . ?
N23 C139 1.344(4) . ?
N23 C144 1.343(4) . ?
N24 C140 1.335(4) . ?
N24 C143 1.344(4) . ?
C1 C27 1.420(4) . ?
C1 C29 1.417(5) . ?
C1 C33 1.424(4) . ?
C021 C024 1.395(6) . ?
C021 C159 1.393(4) . ?
C021 H021 0.92(4) . ?
C024 C148 1.377(6) . ?
C024 H024 0.98(4) . ?
C25 C26 1.416(4) . ?
C25 C34 1.379(4) . ?
C26 C27 1.366(5) . ?
C26 H26 1.00(5) . ?
C27 H27 0.95(5) . ?
C29 C30 1.367(5) . ?
C29 H29 0.92(4) . ?
C30 C31 1.412(4) . ?
C30 H30 1.01(4) . ?
C31 C32 1.375(4) . ?
C32 C33 1.423(4) . ?
C32 H32 0.99(4) . ?
C33 C34 1.422(4) . ?
C34 H34 0.94(4) . ?
C36 C37 1.369(4) . ?
C36 C45 1.420(4) . ?
C36 H36 1.01(4) . ?
C37 C38 1.410(4) . ?
C37 H37 1.04(4) . ?
C38 C39 1.420(4) . ?
C38 C43 1.425(4) . ?
C39 C40 1.365(5) . ?
C39 H39 0.99(4) . ?
C40 C41 1.419(4) . ?
C40 H40 0.96(4) . ?
C41 C42 1.383(4) . ?
C42 C43 1.412(4) . ?
C42 H42 0.96(4) . ?
C43 C44 1.425(4) . ?
C44 C45 1.372(4) . ?
C44 H44 1.00(4) . ?
C46 C47 1.408(4) . ?
C46 C55 1.378(4) . ?
C47 C48 1.366(5) . ?
C47 H47 1.01(4) . ?
C48 C49 1.416(4) . ?
C48 H48 0.95(4) . ?
C49 C50 1.424(4) . ?
C49 C54 1.420(4) . ?
C50 C51 1.370(5) . ?
C50 H50 0.98(4) . ?
C51 C52 1.410(4) . ?
C51 H51 0.92(4) . ?
C52 C53 1.374(4) . ?
C53 C54 1.423(4) . ?
C53 H53 0.95(4) . ?
C54 C55 1.425(4) . ?
C55 H55 1.01(4) . ?
C56 C57 1.420(4) . ?
C56 C65 1.374(4) . ?
C57 C58 1.363(5) . ?
C57 H57 1.03(4) . ?
C58 C59 1.415(4) . ?
C58 H58 1.01(4) . ?
C59 C60 1.417(4) . ?
C59 C64 1.424(4) . ?
C60 C61 1.362(5) . ?
C60 H60 0.94(5) . ?
C61 C62 1.421(4) . ?
C61 H61 0.94(3) . ?
C62 C63 1.377(4) . ?
C63 C64 1.420(4) . ?
C63 H63 1.02(4) . ?
C64 C65 1.421(4) . ?
C65 H65 1.10(4) . ?
C66 H66A 0.9800 . ?
C66 H66B 0.9800 . ?
C66 H66C 0.9800 . ?
C66 C67 1.503(4) . ?
C67 C68 1.405(4) . ?
C68 C69 1.497(4) . ?
C69 H69A 1.03(5) . ?
C69 H69B 1.02(4) . ?
C69 H69C 1.06(7) . ?
C70 H70A 0.9800 . ?
C70 H70B 0.9800 . ?
C70 H70C 0.9800 . ?
C70 C71 1.500(4) . ?
C71 C72 1.403(4) . ?
C72 C73 1.503(4) . ?
C73 H73A 0.9800 . ?
C73 H73B 0.9800 . ?
C73 H73C 0.9800 . ?
C74 C75 1.362(6) . ?
C74 C81 1.393(5) . ?
C74 H74 0.98(7) . ?
C75 C76 1.422(6) . ?
C75 H75 1.03(5) . ?
C76 C77 1.362(5) . ?
C76 H76 1.12(4) . ?
C77 C78 1.415(5) . ?
C77 H77 1.11(4) . ?
C78 C81 1.440(5) . ?
C79 C80 1.405(5) . ?
C79 H79 1.01(5) . ?
C80 H80 0.99(5) . ?
C82 C83 1.492(4) . ?
C82 H82A 1.04(6) . ?
C82 H82B 1.05(5) . ?
C82 H82C 1.14(6) . ?
C83 C84 1.418(5) . ?
C84 C85 1.493(5) . ?
C85 H85A 1.08(4) . ?
C85 H85B 1.06(4) . ?
C85 H85C 1.07(5) . ?
C86 H86A 0.9800 . ?
C86 H86B 0.9800 . ?
C86 H86C 0.9800 . ?
C86 C87 1.497(4) . ?
C87 C88 1.397(4) . ?
C88 C89 1.496(5) . ?
C89 H89A 0.9800 . ?
C89 H89B 0.9800 . ?
C89 H89C 0.9800 . ?
C90 C91 1.499(4) . ?
C90 H90A 1.05(5) . ?
C90 H90B 0.95(4) . ?
C90 H90C 0.95(6) . ?
C91 C92 1.400(4) . ?
C92 C93 1.501(4) . ?
C93 H93A 0.9800 . ?
C93 H93B 0.9800 . ?
C93 H93C 0.9800 . ?
C94 H94A 0.9800 . ?
C94 H94B 0.9800 . ?
C94 H94C 0.9800 . ?
C94 C95 1.499(4) . ?
C95 C96 1.398(5) . ?
C96 C97 1.500(4) . ?
C97 H97A 0.9800 . ?
C97 H97B 0.9800 . ?
C97 H97C 0.9800 . ?
C98 C99 1.390(6) . ?
C98 C111 1.384(6) . ?
C98 H98 0.95(6) . ?
C99 C100 1.402(5) . ?
C99 H99 0.98(5) . ?
C100 C101 1.441(5) . ?
C100 C112 1.416(4) . ?
C101 C102 1.336(5) . ?
C101 H101 0.91(4) . ?
C102 C103 1.445(5) . ?
C102 H102 0.98(5) . ?
C103 C104 1.392(5) . ?
C103 C113 1.414(4) . ?
C104 C105 1.394(6) . ?
C104 H104 0.96(4) . ?
C105 C106 1.375(6) . ?
C105 H105 0.99(4) . ?
C106 C107 1.401(5) . ?
C106 H106 1.00(5) . ?
C107 C108 1.424(5) . ?
C107 C113 1.432(4) . ?
C108 C109 1.342(5) . ?
C108 H108 1.04(6) . ?
C109 C110 1.440(5) . ?
C109 H109 0.96(4) . ?
C110 C111 1.397(5) . ?
C110 C112 1.428(4) . ?
C111 H111 1.14(4) . ?
C112 C113 1.424(4) . ?
C114 C115 1.495(4) . ?
C114 H11A 1.04(5) . ?
C114 H11B 1.03(6) . ?
C114 H11C 1.07(4) . ?
C115 C116 1.414(5) . ?
C116 C117 1.500(4) . ?
C117 H11D 0.9800 . ?
C117 H11E 0.9800 . ?
C117 H11F 0.9800 . ?
C118 H11G 0.9800 . ?
C118 H11H 0.9800 . ?
C118 H11I 0.9800 . ?
C118 C119 1.498(4) . ?
C119 C120 1.415(4) . ?
C120 C121 1.494(5) . ?
C121 H12A 0.9800 . ?
C121 H12B 0.9800 . ?
C121 H12C 0.9800 . ?
C122 C123 1.400(5) . ?
C122 C127 1.434(4) . ?
C123 C124 1.371(5) . ?
C123 H123 1.03(5) . ?
C124 C125 1.417(5) . ?
C124 H124 1.07(4) . ?
C125 C126 1.376(5) . ?
C125 H125 1.01(5) . ?
C126 C127 1.403(5) . ?
C126 H126 0.95(5) . ?
C128 C129 1.391(5) . ?
C128 H128 1.11(5) . ?
C129 H129 0.96(5) . ?
C130 H13A 0.9800 . ?
C130 H13B 0.9800 . ?
C130 H13C 0.9800 . ?
C130 C131 1.495(5) . ?
C131 C132 1.414(5) . ?
C132 C133 1.484(5) . ?
C133 H13D 0.9800 . ?
C133 H13E 0.9800 . ?
C133 H13F 0.9800 . ?
C134 H13G 0.9800 . ?
C134 H13H 0.9800 . ?
C134 H13I 0.9800 . ?
C134 C135 1.502(5) . ?
C135 C136 1.401(5) . ?
C136 C137 1.488(5) . ?
C137 H13J 0.9800 . ?
C137 H13K 0.9800 . ?
C137 H13L 0.9800 . ?
C138 H13M 0.9800 . ?
C138 H13N 0.9800 . ?
C138 H13O 0.9800 . ?
C138 C139 1.495(4) . ?
C139 C140 1.401(4) . ?
C140 C141 1.499(4) . ?
C141 H14A 0.9800 . ?
C141 H14B 0.9800 . ?
C141 H14C 0.9800 . ?
C142 H14D 0.9800 . ?
C142 H14E 0.9800 . ?
C142 H14F 0.9800 . ?
C142 C143 1.499(4) . ?
C143 C144 1.399(5) . ?
C144 C145 1.497(4) . ?
C145 H14G 0.99(4) . ?
C145 H14H 1.08(6) . ?
C145 H14I 1.04(5) . ?
C148 C149 1.398(5) . ?
C148 H148 0.98(5) . ?
C149 C150 1.429(5) . ?
C149 C160 1.432(4) . ?
C150 C151 1.336(5) . ?
C150 H150 1.02(5) . ?
C151 C152 1.446(5) . ?
C151 H151 0.95(4) . ?
C152 C153 1.395(5) . ?
C152 C161 1.427(4) . ?
C153 C154 1.382(6) . ?
C153 H153 1.06(5) . ?
C154 C155 1.393(6) . ?
C154 H154 0.95(7) . ?
C155 C156 1.402(5) . ?
C155 H155 0.98(5) . ?
C156 C157 1.441(5) . ?
C156 C161 1.416(4) . ?
C157 C158 1.333(5) . ?
C157 H157 0.91(5) . ?
C158 C159 1.450(5) . ?
C158 H158 1.00(5) . ?
C159 C160 1.413(4) . ?
C160 C161 1.424(4) . ?

loop_
_geom_torsion_atom_site_label_1
_geom_torsion_atom_site_label_2
_geom_torsion_atom_site_label_3
_geom_torsion_atom_site_label_4
_geom_torsion
_geom_torsion_site_symmetry_1
_geom_torsion_site_symmetry_2
_geom_torsion_site_symmetry_3
_geom_torsion_site_symmetry_4
_geom_torsion_publ_flag
O1 C25 C26 C27 -178.8(3) . . . . ?
O1 C25 C34 C33 180.0(3) . . . . ?
O2 C31 C32 C33 -179.3(3) . . . . ?
O4 C41 C42 C43 179.7(3) . . . . ?
O5 C46 C47 C48 -179.1(3) . . . . ?
O5 C46 C55 C54 178.5(3) . . . . ?
O6 C52 C53 C54 -179.4(3) . . . . ?
O7 C56 C57 C58 -178.8(3) . . . . ?
O7 C56 C65 C64 178.5(3) . . . . ?
O8 C62 C63 C64 -178.4(3) . . . . ?
N00J C122 C123 C124 -177.4(3) . . . . ?
N00J C122 C127 N20 -1.4(4) . . . . ?
N00J C122 C127 C126 177.3(3) . . . . ?
N9 C67 C68 N10 2.0(4) . . . . ?
N9 C67 C68 C69 -179.2(3) . . . . ?
N10 C71 C72 N9 0.9(4) . . . . ?
N10 C71 C72 C73 -179.0(3) . . . . ?
N12 C78 C81 N11 1.2(5) . . . . ?
N12 C78 C81 C74 -178.7(3) . . . . ?
N12 C79 C80 N11 -0.1(6) . . . . ?
N13 C83 C84 N14 2.6(4) . . . . ?
N13 C83 C84 C85 -177.0(3) . . . . ?
N14 C87 C88 N13 2.9(4) . . . . ?
N14 C87 C88 C89 -177.7(3) . . . . ?
N15 C91 C92 N16 -1.1(4) . . . . ?
N15 C91 C92 C93 178.3(3) . . . . ?
N16 C95 C96 N15 -0.5(4) . . . . ?
N16 C95 C96 C97 177.1(3) . . . . ?
N17 C115 C116 N18 1.3(4) . . . . ?
N17 C115 C116 C117 179.9(3) . . . . ?
N18 C119 C120 N17 -0.7(4) . . . . ?
N18 C119 C120 C121 -179.7(3) . . . . ?
N20 C128 C129 N00J -1.0(6) . . . . ?
N21 C131 C132 N22 -1.9(5) . . . . ?
N21 C131 C132 C133 177.4(3) . . . . ?
N22 C135 C136 N21 -2.5(5) . . . . ?
N22 C135 C136 C137 177.4(3) . . . . ?
N23 C139 C140 N24 -0.4(4) . . . . ?
N23 C139 C140 C141 178.5(3) . . . . ?
N24 C143 C144 N23 -1.6(5) . . . . ?
N24 C143 C144 C145 -179.2(3) . . . . ?
C1 C29 C30 C31 -0.4(5) . . . . ?
C1 C33 C34 C25 -0.9(4) . . . . ?
C021 C024 C148 C149 0.3(5) . . . . ?
C021 C159 C160 C149 0.7(4) . . . . ?
C021 C159 C160 C161 -179.2(2) . . . . ?
C024 C021 C159 C158 179.0(3) . . . . ?
C024 C021 C159 C160 -0.9(4) . . . . ?
C024 C148 C149 C150 178.2(3) . . . . ?
C024 C148 C149 C160 -0.5(5) . . . . ?
C25 C26 C27 C1 -1.3(5) . . . . ?
C26 C25 C34 C33 -0.3(4) . . . . ?
C27 C1 C29 C30 179.0(3) . . . . ?
C27 C1 C33 C32 -178.1(3) . . . . ?
C27 C1 C33 C34 1.0(4) . . . . ?
C29 C1 C27 C26 179.7(3) . . . . ?
C29 C1 C33 C32 2.2(4) . . . . ?
C29 C1 C33 C34 -178.7(3) . . . . ?
C29 C30 C31 O2 -179.7(3) . . . . ?
C29 C30 C31 C32 1.3(5) . . . . ?
C30 C31 C32 C33 -0.3(5) . . . . ?
C31 C32 C33 C1 -1.4(4) . . . . ?
C31 C32 C33 C34 179.5(3) . . . . ?
C32 C33 C34 C25 178.2(3) . . . . ?
C33 C1 C27 C26 0.1(4) . . . . ?
C33 C1 C29 C30 -1.3(5) . . . . ?
C34 C25 C26 C27 1.5(5) . . . . ?
C36 C37 C38 C39 -176.9(3) . . . . ?
C36 C37 C38 C43 1.7(4) . . . . ?
C37 C36 C45 O3 179.7(3) . . . . ?
C37 C36 C45 C44 -0.2(4) . . . . ?
C37 C38 C39 C40 178.1(3) . . . . ?
C37 C38 C43 C42 -179.0(3) . . . . ?
C37 C38 C43 C44 -1.6(4) . . . . ?
C38 C39 C40 C41 1.1(4) . . . . ?
C38 C43 C44 C45 0.7(4) . . . . ?
C39 C38 C43 C42 -0.4(4) . . . . ?
C39 C38 C43 C44 177.0(3) . . . . ?
C39 C40 C41 O4 179.4(3) . . . . ?
C39 C40 C41 C42 -0.9(4) . . . . ?
C40 C41 C42 C43 0.1(4) . . . . ?
C41 C42 C43 C38 0.6(4) . . . . ?
C41 C42 C43 C44 -176.7(3) . . . . ?
C42 C43 C44 C45 178.0(3) . . . . ?
C43 C38 C39 C40 -0.4(4) . . . . ?
C43 C44 C45 O3 -179.7(3) . . . . ?
C43 C44 C45 C36 0.3(4) . . . . ?
C45 C36 C37 C38 -0.7(4) . . . . ?
C46 C47 C48 C49 -0.3(5) . . . . ?
C47 C46 C55 C54 -1.5(4) . . . . ?
C47 C48 C49 C50 178.3(3) . . . . ?
C47 C48 C49 C54 0.2(4) . . . . ?
C48 C49 C50 C51 -178.1(3) . . . . ?
C48 C49 C54 C53 178.2(3) . . . . ?
C48 C49 C54 C55 -0.8(4) . . . . ?
C49 C50 C51 C52 0.3(5) . . . . ?
C49 C54 C55 C46 1.4(4) . . . . ?
C50 C49 C54 C53 0.1(4) . . . . ?
C50 C49 C54 C55 -178.9(3) . . . . ?
C50 C51 C52 O6 179.4(3) . . . . ?
C50 C51 C52 C53 -0.6(5) . . . . ?
C51 C52 C53 C54 0.7(5) . . . . ?
C52 C53 C54 C49 -0.4(4) . . . . ?
C52 C53 C54 C55 178.6(3) . . . . ?
C53 C54 C55 C46 -177.5(3) . . . . ?
C54 C49 C50 C51 0.0(4) . . . . ?
C55 C46 C47 C48 0.9(5) . . . . ?
C56 C57 C58 C59 0.1(5) . . . . ?
C57 C56 C65 C64 -1.6(4) . . . . ?
C57 C58 C59 C60 177.1(3) . . . . ?
C57 C58 C59 C64 -1.2(4) . . . . ?
C58 C59 C60 C61 -177.6(3) . . . . ?
C58 C59 C64 C63 178.5(3) . . . . ?
C58 C59 C64 C65 0.8(4) . . . . ?
C59 C60 C61 C62 -0.6(5) . . . . ?
C59 C64 C65 C56 0.6(4) . . . . ?
C60 C59 C64 C63 0.2(4) . . . . ?
C60 C59 C64 C65 -177.5(3) . . . . ?
C60 C61 C62 O8 179.3(3) . . . . ?
C60 C61 C62 C63 -0.4(4) . . . . ?
C61 C62 C63 C64 1.3(4) . . . . ?
C62 C63 C64 C59 -1.2(4) . . . . ?
C62 C63 C64 C65 176.4(3) . . . . ?
C63 C64 C65 C56 -177.1(3) . . . . ?
C64 C59 C60 C61 0.7(4) . . . . ?
C65 C56 C57 C58 1.3(5) . . . . ?
C66 C67 C68 N10 -177.9(3) . . . . ?
C66 C67 C68 C69 0.9(4) . . . . ?
C67 N9 C72 C71 -0.5(4) . . . . ?
C67 N9 C72 C73 179.4(3) . . . . ?
C68 N10 C71 C70 180.0(3) . . . . ?
C68 N10 C71 C72 0.2(4) . . . . ?
C70 C71 C72 N9 -178.8(3) . . . . ?
C70 C71 C72 C73 1.3(5) . . . . ?
C71 N10 C68 C67 -1.6(4) . . . . ?
C71 N10 C68 C69 179.5(3) . . . . ?
C72 N9 C67 C66 179.1(3) . . . . ?
C72 N9 C67 C68 -0.9(4) . . . . ?
C74 C75 C76 C77 1.1(6) . . . . ?
C75 C74 C81 N11 -179.0(4) . . . . ?
C75 C74 C81 C78 1.0(5) . . . . ?
C75 C76 C77 C78 -0.3(6) . . . . ?
C76 C77 C78 N12 178.4(3) . . . . ?
C76 C77 C78 C81 -0.1(5) . . . . ?
C77 C78 C81 N11 179.8(3) . . . . ?
C77 C78 C81 C74 -0.2(5) . . . . ?
C78 N12 C79 C80 0.0(5) . . . . ?
C79 N12 C78 C77 -179.1(3) . . . . ?
C79 N12 C78 C81 -0.6(5) . . . . ?
C80 N11 C81 C74 178.7(3) . . . . ?
C80 N11 C81 C78 -1.3(5) . . . . ?
C81 N11 C80 C79 0.8(5) . . . . ?
C81 C74 C75 C76 -1.4(6) . . . . ?
C82 C83 C84 N14 -175.6(3) . . . . ?
C82 C83 C84 C85 4.8(5) . . . . ?
C83 N13 C88 C87 -1.7(4) . . . . ?
C83 N13 C88 C89 178.9(3) . . . . ?
C84 N14 C87 C86 179.2(3) . . . . ?
C84 N14 C87 C88 -1.2(4) . . . . ?
C86 C87 C88 N13 -177.5(3) . . . . ?
C86 C87 C88 C89 1.8(5) . . . . ?
C87 N14 C84 C83 -1.4(4) . . . . ?
C87 N14 C84 C85 178.2(3) . . . . ?
C88 N13 C83 C82 177.3(3) . . . . ?
C88 N13 C83 C84 -0.9(4) . . . . ?
C90 C91 C92 N16 179.6(3) . . . . ?
C90 C91 C92 C93 -0.9(5) . . . . ?
C91 N15 C96 C95 0.0(4) . . . . ?
C91 N15 C96 C97 -177.7(3) . . . . ?
C92 N16 C95 C94 179.7(3) . . . . ?
C92 N16 C95 C96 0.2(4) . . . . ?
C94 C95 C96 N15 180.0(3) . . . . ?
C94 C95 C96 C97 -2.4(5) . . . . ?
C95 N16 C92 C91 0.6(4) . . . . ?
C95 N16 C92 C93 -178.8(3) . . . . ?
C96 N15 C91 C90 -179.9(3) . . . . ?
C96 N15 C91 C92 0.8(4) . . . . ?
C98 C99 C100 C101 -178.5(3) . . . . ?
C98 C99 C100 C112 0.5(5) . . . . ?
C99 C98 C111 C110 -0.1(5) . . . . ?
C99 C100 C101 C102 179.2(3) . . . . ?
C99 C100 C112 C110 0.5(4) . . . . ?
C99 C100 C112 C113 180.0(2) . . . . ?
C100 C101 C102 C103 1.6(5) . . . . ?
C100 C112 C113 C103 0.0(4) . . . . ?
C100 C112 C113 C107 -179.9(3) . . . . ?
C101 C100 C112 C110 179.5(3) . . . . ?
C101 C100 C112 C113 -0.9(4) . . . . ?
C101 C102 C103 C104 178.3(3) . . . . ?
C101 C102 C103 C113 -2.4(5) . . . . ?
C102 C103 C104 C105 178.8(3) . . . . ?
C102 C103 C113 C107 -178.5(3) . . . . ?
C102 C103 C113 C112 1.6(4) . . . . ?
C103 C104 C105 C106 -0.8(5) . . . . ?
C104 C103 C113 C107 0.8(4) . . . . ?
C104 C103 C113 C112 -179.1(3) . . . . ?
C104 C105 C106 C107 1.8(5) . . . . ?
C105 C106 C107 C108 178.1(3) . . . . ?
C105 C106 C107 C113 -1.4(5) . . . . ?
C106 C107 C108 C109 -179.1(3) . . . . ?
C106 C107 C113 C103 0.1(4) . . . . ?
C106 C107 C113 C112 -180.0(3) . . . . ?
C107 C108 C109 C110 -1.5(5) . . . . ?
C108 C107 C113 C103 -179.4(3) . . . . ?
C108 C107 C113 C112 0.5(4) . . . . ?
C108 C109 C110 C111 -178.3(3) . . . . ?
C108 C109 C110 C112 1.6(5) . . . . ?
C109 C110 C111 C98 -179.1(3) . . . . ?
C109 C110 C112 C100 178.9(3) . . . . ?
C109 C110 C112 C113 -0.7(4) . . . . ?
C110 C112 C113 C103 179.6(3) . . . . ?
C110 C112 C113 C107 -0.3(4) . . . . ?
C111 C98 C99 C100 -0.7(5) . . . . ?
C111 C110 C112 C100 -1.2(4) . . . . ?
C111 C110 C112 C113 179.2(2) . . . . ?
C112 C100 C101 C102 0.1(4) . . . . ?
C112 C110 C111 C98 1.1(4) . . . . ?
C113 C103 C104 C105 -0.5(5) . . . . ?
C113 C107 C108 C109 0.4(5) . . . . ?
C114 C115 C116 N18 -179.4(3) . . . . ?
C114 C115 C116 C117 -0.8(4) . . . . ?
C115 N17 C120 C119 1.4(4) . . . . ?
C115 N17 C120 C121 -179.5(3) . . . . ?
C116 N18 C119 C118 -179.9(3) . . . . ?
C116 N18 C119 C120 0.2(4) . . . . ?
C118 C119 C120 N17 179.5(3) . . . . ?
C118 C119 C120 C121 0.4(5) . . . . ?
C119 N18 C116 C115 -0.5(4) . . . . ?
C119 N18 C116 C117 -179.2(3) . . . . ?
C120 N17 C115 C114 178.9(3) . . . . ?
C120 N17 C115 C116 -1.7(4) . . . . ?
C122 N00J C129 C128 0.5(5) . . . . ?
C122 C123 C124 C125 -0.5(6) . . . . ?
C123 C122 C127 N20 178.4(3) . . . . ?
C123 C122 C127 C126 -2.9(4) . . . . ?
C123 C124 C125 C126 -1.8(6) . . . . ?
C124 C125 C126 C127 1.7(6) . . . . ?
C125 C126 C127 N20 179.4(3) . . . . ?
C125 C126 C127 C122 0.6(5) . . . . ?
C127 N20 C128 C129 0.2(6) . . . . ?
C127 C122 C123 C124 2.8(5) . . . . ?
C128 N20 C127 C122 1.0(5) . . . . ?
C128 N20 C127 C126 -177.8(3) . . . . ?
C129 N00J C122 C123 -179.1(3) . . . . ?
C129 N00J C122 C127 0.7(4) . . . . ?
C130 C131 C132 N22 178.1(3) . . . . ?
C130 C131 C132 C133 -2.6(5) . . . . ?
C131 N21 C136 C135 1.8(5) . . . . ?
C131 N21 C136 C137 -178.1(3) . . . . ?
C132 N22 C135 C134 179.1(3) . . . . ?
C132 N22 C135 C136 1.0(5) . . . . ?
C134 C135 C136 N21 179.4(3) . . . . ?
C134 C135 C136 C137 -0.6(5) . . . . ?
C135 N22 C132 C131 1.2(5) . . . . ?
C135 N22 C132 C133 -178.1(3) . . . . ?
C136 N21 C131 C130 -179.6(3) . . . . ?
C136 N21 C131 C132 0.4(5) . . . . ?
C138 C139 C140 N24 179.3(3) . . . . ?
C138 C139 C140 C141 -1.8(4) . . . . ?
C139 N23 C144 C143 0.9(4) . . . . ?
C139 N23 C144 C145 178.6(3) . . . . ?
C140 N24 C143 C142 -180.0(3) . . . . ?
C140 N24 C143 C144 1.3(4) . . . . ?
C142 C143 C144 N23 179.7(3) . . . . ?
C142 C143 C144 C145 2.1(5) . . . . ?
C143 N24 C140 C139 -0.3(4) . . . . ?
C143 N24 C140 C141 -179.2(3) . . . . ?
C144 N23 C139 C138 -179.6(3) . . . . ?
C144 N23 C139 C140 0.0(4) . . . . ?
C148 C149 C150 C151 -179.8(3) . . . . ?
C148 C149 C160 C159 0.1(4) . . . . ?
C148 C149 C160 C161 179.9(2) . . . . ?
C149 C150 C151 C152 -0.1(5) . . . . ?
C149 C160 C161 C152 -0.1(4) . . . . ?
C149 C160 C161 C156 -179.5(3) . . . . ?
C150 C149 C160 C159 -178.8(3) . . . . ?
C150 C149 C160 C161 1.1(4) . . . . ?
C150 C151 C152 C153 -178.9(3) . . . . ?
C150 C151 C152 C161 1.1(5) . . . . ?
C151 C152 C153 C154 -178.1(3) . . . . ?
C151 C152 C161 C156 178.4(3) . . . . ?
C151 C152 C161 C160 -0.9(4) . . . . ?
C152 C153 C154 C155 -0.7(5) . . . . ?
C153 C152 C161 C156 -1.6(4) . . . . ?
C153 C152 C161 C160 179.1(3) . . . . ?
C153 C154 C155 C156 -1.0(5) . . . . ?
C154 C155 C156 C157 -178.7(3) . . . . ?
C154 C155 C156 C161 1.3(5) . . . . ?
C155 C156 C157 C158 179.7(3) . . . . ?
C155 C156 C161 C152 0.0(4) . . . . ?
C155 C156 C161 C160 179.3(2) . . . . ?
C156 C157 C158 C159 1.6(5) . . . . ?
C157 C156 C161 C152 179.9(3) . . . . ?
C157 C156 C161 C160 -0.7(4) . . . . ?
C157 C158 C159 C021 178.2(3) . . . . ?
C157 C158 C159 C160 -1.8(5) . . . . ?
C158 C159 C160 C149 -179.3(3) . . . . ?
C158 C159 C160 C161 0.8(4) . . . . ?
C159 C021 C024 C148 0.5(5) . . . . ?
C159 C160 C161 C152 179.8(3) . . . . ?
C159 C160 C161 C156 0.4(4) . . . . ?
C160 C149 C150 C151 -1.0(5) . . . . ?
C161 C152 C153 C154 1.9(5) . . . . ?
C161 C156 C157 C158 -0.3(5) . . . . ?
